data_7709490
loop_
_publ_author_name
'Gao, Chang'
'Liu, Caiyun'
'Said, Amir'
'Niu, Huihui'
'Wang, Dexin'
'Wang, Guo'
'Tung, Chen-Ho'
'Wang, Yifeng'

_publ_section_title
;
 Syntheses, structures and ligand binding modes of titanium-oxide
 complexes of 2-picolinate
;
_journal_name_full 'Dalton Transactions'
_journal_paper_doi 10.1039/D1DT04170C
_journal_year 2022
_chemical_formula_moiety 'C120 H90 N19 O70 Ti19, 0.5(C8 H24 N2)'
_chemical_formula_sum 'C124 H102 N20 O70 Ti19'
_chemical_formula_weight 3902.35
_space_group_crystal_system orthorhombic
_space_group_IT_number 31
_space_group_name_Hall 'P 2ac -2'
_space_group_name_H-M_alt 'P m n 21'
_atom_sites_solution_hydrogens geom
_audit_creation_date 2022-01-11
_audit_creation_method
;
Olex2 1.3
(compiled 2020.02.04 svn.rd84adfe8 for OlexSys, GUI svn.r6032)
;
_audit_update_record
;
2022-01-27 deposited with the CCDC.	2022-01-31 downloaded from the CCDC.
;
_cell_angle_alpha 90
_cell_angle_beta 90
_cell_angle_gamma 90
_cell_formula_units_Z 2
_cell_length_a 22.0234(10)
_cell_length_b 15.8771(5)
_cell_length_c 28.8999(6)
_cell_measurement_reflns_used 7646
_cell_measurement_temperature 172.99(10)
_cell_measurement_theta_max 71.1900
_cell_measurement_theta_min 3.0230
_cell_volume 10105.4(6)
_computing_cell_refinement 'CrysAlisPro 1.171.41.112a (Rigaku OD, 2021)'
_computing_data_collection 'CrysAlisPro 1.171.41.112a (Rigaku OD, 2021)'
_computing_data_reduction 'CrysAlisPro 1.171.41.112a (Rigaku OD, 2021)'
_computing_molecular_graphics 'Olex2 1.3 (Dolomanov et al., 2009)'
_computing_publication_material 'Olex2 1.3 (Dolomanov et al., 2009)'
_computing_structure_refinement 'SHELXL 2014/7 (Sheldrick, 2015)'
_diffrn_ambient_temperature 172.99(10)
_diffrn_detector 'Hybrid Pixel Array Detector'
_diffrn_detector_area_resol_mean 10.0000
_diffrn_detector_type HyPix
_diffrn_measured_fraction_theta_full 0.985
_diffrn_measured_fraction_theta_max 0.927
_diffrn_measurement_details
;
List of Runs (angles in degrees, time in seconds):

  # Type    Start    End  Width  t~exp~   \w     \q     \k     \f   Frames
#--------------------------------------------------------------------------
  1  \w     38.00  83.00   1.00    9.30    --  106.49 -92.00  96.00   45
  2  \w     36.00 109.00   1.00    9.30    --  106.49-125.00  22.00   73
  3  \w     -3.00  23.00   1.00    0.55    --   48.45 -31.00-118.00   26
  4  \w     35.00  63.00   1.00    9.30    --  106.49 -57.00-120.00   28
  5  \w     98.00 160.00   1.00    9.30    --  106.49  31.00  41.00   62
  6  \w     98.00 176.00   1.00    9.30    --  106.49 125.00-120.00   78
  7  \w    -27.00  24.00   1.00    0.55    --  -48.45  19.00-150.00   51
  8  \w    -61.00 -23.00   1.00    9.30    --  -86.25  92.00-150.00   38
  9  \w    -41.00 -13.00   1.00    9.30    --  -86.25  38.00  30.00   28
 10  \w    -27.00  23.00   1.00    0.55    --  -48.45  19.00 150.00   50
 11  \w   -118.00 -74.00   1.00    0.55    --  -48.45-125.00  60.00   44
;
_diffrn_measurement_device 'four-circle diffractometer'
_diffrn_measurement_device_type 'XtaLAB Synergy, Dualflex, HyPix'
_diffrn_measurement_method '\w scans'
_diffrn_orient_matrix_type 'CrysAlisPro convention (1999,Acta A55,543-557)'
_diffrn_orient_matrix_UB_11 -0.0166552000
_diffrn_orient_matrix_UB_12 -0.0339982000
_diffrn_orient_matrix_UB_13 0.0792882000
_diffrn_orient_matrix_UB_21 0.0131621000
_diffrn_orient_matrix_UB_22 -0.0609224000
_diffrn_orient_matrix_UB_23 -0.0411230000
_diffrn_orient_matrix_UB_31 0.0488877000
_diffrn_orient_matrix_UB_32 0.0049444000
_diffrn_orient_matrix_UB_33 0.0380000000
_diffrn_radiation_monochromator mirror
_diffrn_radiation_probe x-ray
_diffrn_radiation_type 'Cu K\a'
_diffrn_radiation_wavelength 1.54184
_diffrn_reflns_av_R_equivalents 0.0575
_diffrn_reflns_av_unetI/netI 0.0647
_diffrn_reflns_Laue_measured_fraction_full 0.985
_diffrn_reflns_Laue_measured_fraction_max 0.927
_diffrn_reflns_limit_h_max 27
_diffrn_reflns_limit_h_min -25
_diffrn_reflns_limit_k_max 19
_diffrn_reflns_limit_k_min -18
_diffrn_reflns_limit_l_max 35
_diffrn_reflns_limit_l_min -14
_diffrn_reflns_number 35091
_diffrn_reflns_point_group_measured_fraction_full 0.986
_diffrn_reflns_point_group_measured_fraction_max 0.927
_diffrn_reflns_theta_full 67.684
_diffrn_reflns_theta_max 77.491
_diffrn_reflns_theta_min 2.783
_diffrn_source 'micro-focus sealed X-ray tube'
_diffrn_source_type 'PhotonJet (Cu) X-ray Source'
_exptl_absorpt_coefficient_mu 6.691
_exptl_absorpt_correction_T_max 1.00000
_exptl_absorpt_correction_T_min 0.71104
_exptl_absorpt_correction_type multi-scan
_exptl_absorpt_process_details
;
CrysAlisPro 1.171.41.112a (Rigaku Oxford Diffraction, 2021)
Empirical absorption correction using spherical harmonics,
implemented in SCALE3 ABSPACK scaling algorithm.
;
_exptl_crystal_colour colourless
_exptl_crystal_colour_primary colourless
_exptl_crystal_density_diffrn 1.282
_exptl_crystal_description block
_exptl_crystal_F_000 3928
_exptl_crystal_size_max 0.03
_exptl_crystal_size_mid 0.02
_exptl_crystal_size_min 0.02
_refine_diff_density_max 0.662
_refine_diff_density_min -0.430
_refine_diff_density_rms 0.078
_refine_ls_abs_structure_details
;
 Refined as an inversion twin.
;
_refine_ls_abs_structure_Flack 0.328(14)
_refine_ls_extinction_method none
_refine_ls_goodness_of_fit_ref 1.038
_refine_ls_hydrogen_treatment constr
_refine_ls_matrix_type full
_refine_ls_number_parameters 1208
_refine_ls_number_reflns 13913
_refine_ls_number_restraints 518
_refine_ls_restrained_S_all 1.053
_refine_ls_R_factor_all 0.0965
_refine_ls_R_factor_gt 0.0704
_refine_ls_shift/su_max 0.001
_refine_ls_shift/su_mean 0.000
_refine_ls_structure_factor_coef Fsqd
_refine_ls_weighting_details 'w=1/[\s^2^(Fo^2^)+(0.1320P)^2^+0.0545P] where P=(Fo^2^+2Fc^2^)/3'
_refine_ls_weighting_scheme calc
_refine_ls_wR_factor_gt 0.1918
_refine_ls_wR_factor_ref 0.2147
_reflns_Friedel_coverage 0.960
_reflns_Friedel_fraction_full 0.986
_reflns_Friedel_fraction_max 0.927
_reflns_number_gt 9510
_reflns_number_total 13913
_reflns_threshold_expression 'I > 2\s(I)'
_cod_data_source_file d1dt04170c2.cif
_cod_data_source_block ti19pa19
_cod_database_code 7709490
_shelx_shelxl_version_number 2014/7
_shelx_space_group_comment
;
The symmetry employed for this shelxl refinement is uniquely defined
by the following loop, which should always be used as a source of
symmetry information in preference to the above space-group names.
They are only intended as comments.
;
_shelx_estimated_absorpt_t_max 0.878
_shelx_estimated_absorpt_t_min 0.825
_reflns_odcompleteness_completeness 98.58
_reflns_odcompleteness_iscentric 1
_reflns_odcompleteness_theta 66.97
_olex2_refinement_description
;
1. Twinned data refinement
 Scales: 0.672(14)
 0.328(14)
2. Fixed Uiso
 At 1.2 times of:
  All C(H) groups, All C(H,H) groups, All N(H,H) groups
 At 1.5 times of:
  All C(H,H,H) groups
3. Restrained distances
 C66-C67
 1.45 with sigma of 0.02
 C45-C47
 2.35 with sigma of 0.02
 C47-C43
 2.35 with sigma of 0.02
 C44-C43 = C44-C45 = C46-C45 = C47-C46 = N1-C47 = N1-C43
 1.41 with sigma of 0.01
 O39B-C63A = O40A-C63A
 1.25 with sigma of 0.02
 O36-C54 = O37-C54
 1.25 with sigma of 0.02
 C44-C46
 2.35 with sigma of 0.02
 C47-C48
 1.45 with sigma of 0.02
 O39B-C63B
 1.25 with sigma of 0.02
 C46-N1
 2.35 with sigma of 0.02
 C42-C41
 1.53 with sigma of 0.02
 C43-C45
 2.35 with sigma of 0.02
 C55-C56 = C55-C57 = O38-C55
 1.45 with sigma of 0.01
 O38-C55
 1.45 with sigma of 0.02
 C57-C56
 2.35 with sigma of 0.01
 O38-C57
 2.35 with sigma of 0.01
 O38-C56
 2.35 with sigma of 0.02
 C2-C3 = C2-C1 = N7-C1 = N7-C5 = C5-C4 = C3-C4
 1.41 with sigma of 0.01
 C62B-C63B
 1.45 with sigma of 0.02
 C50-C51 = C50-C49 = N8-C49 = N8-C53 = C53-C52 = C52-C51
 1.41 with sigma of 0.02
 O40B-C63B = O39A-C63B
 1.25 with sigma of 0.02
 C62A-C63A
 1.45 with sigma of 0.02
 N9A-C62A = N9A-C58A = C59A-C58A = C60A-C59A = C61A-C60A = C62A-C61A
 1.41 with sigma of 0.02
 N9B-C62B = C62B-C61B = C61B-C60B = C60B-C59B = C59B-C58B = N9B-C58B
 1.41 with sigma of 0.02
 C65-C64
 1.45 with sigma of 0.02
 N11-C65
 1.45 with sigma of 0.02
 N11-C66
 1.45 with sigma of 0.02
 C67-C66
 1.45 with sigma of 0.02
 C4-C2
 2.35 with sigma of 0.02
 N7-C3
 2.8 with sigma of 0.02
 C5-C2
 2.8 with sigma of 0.02
 C4-C1
 2.8 with sigma of 0.02
4. Restrained planarity
 O24, O25, C43, C44, C45, C46, C47, C48
 with sigma of 0.01
 O39B, O40B, N9B, C58B, C59B, C60B, C61B, C62B, C63B
 with sigma of 0.01
 O36, O37, N8, C49, C50, C51, C52, C53, C54
 with sigma of 0.01
 O3, O4, N7, C1, C2, C3, C4, C5, C6
 with sigma of 0.01
 N9A, C58A, C59A, C60A, C61A, C62A
 with sigma of 0.01
 N2, C37, C38, C39, C40, C41
 with sigma of 0.01
5. Uiso/Uaniso restraints and constraints
O24 \\sim O25 \\sim N1 \\sim C43 \\sim C44 \\sim C45 \\sim C46 \\sim C47 \\sim
C48: within 2A with sigma of 0.01 and sigma for terminal atoms of 0.02 within 2A
O39B \\sim O40B \\sim N9B \\sim C58B \\sim C59B \\sim C60B \\sim C61B \\sim
C62B \\sim C63B: within 2A with sigma of 0.01 and sigma for terminal atoms of
0.02 within 2A
O36 \\sim O37 \\sim N8 \\sim C49 \\sim C50 \\sim C51 \\sim C52 \\sim C53 \\sim
C54: within 2A with sigma of 0.01 and sigma for terminal atoms of 0.02 within 2A
O38 \\sim C55 \\sim C56 \\sim C57: within 2A with sigma of 0.01 and sigma for
terminal atoms of 0.02 within 2A
O3 \\sim O4 \\sim N7 \\sim C1 \\sim C2 \\sim C3 \\sim C4 \\sim C5 \\sim C6:
within 2A with sigma of 0.01 and sigma for terminal atoms of 0.02 within 2A
O39A \\sim O40A \\sim N9A \\sim C58A \\sim C59A \\sim C60A \\sim C61A \\sim
C62A \\sim C63A: within 2A with sigma of 0.01 and sigma for terminal atoms of
0.02 within 2A
O5 \\sim O6 \\sim N6 \\sim C7 \\sim C8 \\sim C9 \\sim C10 \\sim C11 \\sim C12:
within 2A with sigma of 0.01 and sigma for terminal atoms of 0.02 within 2A
N2 \\sim C37 \\sim C38 \\sim C39 \\sim C40 \\sim C41: within 2A with sigma of
0.01 and sigma for terminal atoms of 0.02 within 2A
N11 \\sim C64 \\sim C64 \\sim C65 \\sim C66 \\sim C67 \\sim C67: within 2A with
sigma of 0.01 and sigma for terminal atoms of 0.02 within 2A
C25 \\sim C26 \\sim C27 \\sim C28 \\sim C29: within 2A with sigma of 0.01 and
sigma for terminal atoms of 0.02 within 2A
6. Others
 Sof(O39B)=Sof(O40B)=Sof(N9B)=Sof(C58B)=Sof(H58B)=Sof(C59B)=Sof(H59B)=
 Sof(C60B)=Sof(H60B)=Sof(C61B)=Sof(H61B)=Sof(C62B)=Sof(C63B)=1-FVAR(1)
 Sof(O39A)=Sof(O40A)=Sof(N9A)=Sof(C58A)=Sof(H58A)=Sof(C59A)=Sof(H59A)=
 Sof(C60A)=Sof(H60A)=Sof(C61A)=Sof(H61A)=Sof(C62A)=Sof(C63A)=FVAR(1)
 Fixed Sof: O36(0.5) O37(0.5) N8(0.5) C49(0.5) H49(0.5) C50(0.5) H50(0.5)
 C51(0.5) H51(0.5) C52(0.5) H52(0.5) C53(0.5) C54(0.5) H11A(0.5) H11B(0.5)
 C64(0.5) H64A(0.5) H64B(0.5) H64C(0.5) C65(0.5) H65A(0.5) H65B(0.5) C66(0.5)
 H66A(0.5) H66B(0.5) C67(0.5) H67A(0.5) H67B(0.5) H67C(0.5)
7.a Ternary CH refined with riding coordinates:
 C55(H55)
7.b Secondary CH2 refined with riding coordinates:
 N11(H11A,H11B), C65(H65A,H65B), C66(H66A,H66B)
7.c Me refined with riding coordinates:
 C64(H64A,H64B,H64C), C67(H67A,H67B,H67C)
7.d Aromatic/amide H refined with riding coordinates:
 C1(H1), C2(H2), C3(H3), C4(H4), C7(H7), C8(H8), C9(H9), C10(H10), C13(H13),
 C14(H14), C15(H15), C16(H16), C19(H19), C20(H20), C21(H21), C22(H22), C25(H25),
  C26(H26), C27(H27), C28(H28), C31(H31), C32(H32), C33(H33), C34(H34),
 C37(H37), C38(H38), C39(H39), C40(H40), C43(H43), C44(H44), C45(H45), C46(H46),
  C49(H49), C50(H50), C51(H51), C52(H52), C58A(H58A), C58B(H58B), C59A(H59A),
 C59B(H59B), C60A(H60A), C60B(H60B), C61A(H61A), C61B(H61B)
7.e Idealised Me refined as rotating group:
 C56(H56A,H56B,H56C), C57(H57A,H57B,H57C)
;
_smtbx_masks_special_details
;
A solvent mask was calculated and 566 electrons were 
found in a volume of 3379\%A^3^ in 1 void per unit cell. 
This is consistent with the presence of 
26[CH3CN] per Unit Cell 
which account for 572 electrons 
per unit cell.
;
_smtbx_masks_void_probe_radius 1.2
_smtbx_masks_void_truncation_radius 1.2
_olex2_submission_special_instructions 'No special instructions were received'
_oxdiff_exptl_absorpt_empirical_details
;
Empirical correction (ABSPACK) includes:
- Absorption correction using spherical harmonics
- Frame scaling
;
_oxdiff_exptl_absorpt_empirical_full_max 1.407
_oxdiff_exptl_absorpt_empirical_full_min 0.866

loop_
_space_group_symop_operation_xyz
'x, y, z'
'-x+1/2, -y, z+1/2'
'x+1/2, -y, z+1/2'
'-x, y, z'

loop_
_atom_site_label
_atom_site_type_symbol
_atom_site_fract_x
_atom_site_fract_y
_atom_site_fract_z
_atom_site_U_iso_or_equiv
_atom_site_adp_type
_atom_site_occupancy
_atom_site_site_symmetry_order
_atom_site_calc_flag
_atom_site_refinement_flags_posn
_atom_site_refinement_flags_adp
_atom_site_refinement_flags_occupancy
_atom_site_disorder_assembly
_atom_site_disorder_group
Ti1 Ti 0.41943(14) 0.29450(13) 0.81840(8) 0.0917(7) Uani 1 1 d . . . . .
Ti2 Ti 0.41945(9) 0.18741(12) 0.70784(7) 0.0681(4) Uani 1 1 d . . . . .
Ti3 Ti 0.41942(8) 0.05481(10) 0.59555(7) 0.0606(4) Uani 1 1 d . . . . .
Ti4 Ti 0.41944(9) -0.01157(10) 0.48087(7) 0.0634(4) Uani 1 1 d . . . . .
Ti5 Ti 0.41293(8) 0.24008(10) 0.61156(6) 0.0623(4) Uani 1 1 d . . . . .
Ti6 Ti 0.41023(8) 0.21415(10) 0.49999(7) 0.0608(4) Uani 1 1 d . . . . .
Ti7 Ti 0.41900(8) 0.14938(10) 0.40617(6) 0.0595(4) Uani 1 1 d . . . . .
Ti8 Ti 0.41847(11) 0.21509(17) 0.28719(8) 0.0882(6) Uani 1 1 d . . . . .
Ti9 Ti 0.5000 0.33174(12) 0.54602(8) 0.0606(6) Uani 1 2 d S T P . .
Ti10 Ti 0.32113(11) 0.32789(14) 0.54957(8) 0.0885(6) Uani 1 1 d . . . . .
O1 O 0.5000 0.3184(8) 0.8206(4) 0.131(6) Uani 1 2 d S T P . .
O2 O 0.4113(4) 0.2408(6) 0.7667(3) 0.088(2) Uani 1 1 d . . . . .
O3 O 0.4136(5) 0.1935(8) 0.8558(3) 0.130(4) Uani 1 1 d . U . . .
O4 O 0.4215(6) 0.1288(13) 0.9241(5) 0.185(6) Uani 1 1 d . U . . .
O5 O 0.4029(6) 0.4108(6) 0.8015(5) 0.133(4) Uani 1 1 d . U . . .
O6 O 0.3320(9) 0.5087(9) 0.7855(8) 0.199(6) Uani 1 1 d . U . . .
O7 O 0.5000 0.1652(6) 0.7135(3) 0.072(2) Uani 1 2 d S T P . .
O8 O 0.4104(3) 0.1355(4) 0.6449(2) 0.0695(17) Uani 1 1 d . . . . .
O9 O 0.4164(3) 0.2828(4) 0.6713(2) 0.0689(17) Uani 1 1 d . . . . .
O10 O 0.3973(4) 0.0735(5) 0.7360(3) 0.085(2) Uani 1 1 d . . . . .
O11 O 0.3321(7) -0.0145(6) 0.7717(4) 0.135(4) Uani 1 1 d . . . . .
O12 O 0.5000 0.0380(5) 0.6020(3) 0.063(2) Uani 1 2 d S T P . .
O13 O 0.4039(4) -0.0512(5) 0.6349(2) 0.079(2) Uani 1 1 d . . . . .
O14 O 0.3381(6) -0.1364(7) 0.6680(4) 0.145(4) Uani 1 1 d . . . . .
O15 O 0.4141(3) -0.0169(4) 0.5391(2) 0.0685(16) Uani 1 1 d . . . . .
O16 O 0.5000 -0.0223(5) 0.4667(3) 0.069(2) Uani 1 2 d S T P . .
O17 O 0.3424(7) -0.2385(5) 0.4461(4) 0.143(5) Uani 1 1 d . . . . .
O18 O 0.4043(5) -0.1300(4) 0.4594(3) 0.092(3) Uani 1 1 d . . . . .
O19 O 0.4015(3) 0.0193(4) 0.3939(2) 0.0646(15) Uani 1 1 d . . . . .
O20 O 0.3452(5) -0.0727(5) 0.3546(3) 0.098(3) Uani 1 1 d . . . . .
O21 O 0.5000 0.1318(4) 0.4015(3) 0.059(2) Uani 1 2 d S T P . .
O22 O 0.4076(3) 0.1812(5) 0.3420(3) 0.0768(19) Uani 1 1 d . . . . .
O23 O 0.5000 0.2246(9) 0.2791(4) 0.106(4) Uani 1 2 d S T P . .
O24 O 0.4150(5) 0.0161(13) 0.1934(6) 0.178(6) Uani 1 1 d . U . . .
O25 O 0.4032(5) 0.1090(10) 0.2536(4) 0.139(4) Uani 1 1 d . U . . .
O26 O 0.4093(5) 0.3363(7) 0.2959(5) 0.117(4) Uani 1 1 d . . . . .
O27 O 0.3455(7) 0.4420(6) 0.3078(7) 0.175(7) Uani 1 1 d . . . . .
O28 O 0.4116(4) 0.2454(4) 0.4349(2) 0.0713(18) Uani 1 1 d . . . . .
O29 O 0.4083(3) 0.1046(4) 0.4698(2) 0.0646(16) Uani 1 1 d . . . . .
O30 O 0.5000 0.2422(4) 0.5031(3) 0.0528(17) Uani 1 2 d S T P A .
O31 O 0.3294(3) 0.2428(5) 0.5045(2) 0.0708(17) Uani 1 1 d . . . . .
O32 O 0.4137(2) 0.1518(3) 0.56005(19) 0.0467(11) Uani 1 1 d . . . . .
O33 O 0.4144(3) 0.3182(4) 0.5468(2) 0.0603(14) Uani 1 1 d . . . . .
O34 O 0.5000 0.2693(5) 0.6014(3) 0.0578(19) Uani 1 2 d S T P A .
O35 O 0.3322(4) 0.2708(5) 0.6018(3) 0.085(2) Uani 1 1 d . . . . .
O36 O 0.4985(9) 0.4493(6) 0.5712(4) 0.102(4) Uani 0.5 1 d D U P A -1
O37 O 0.4660(8) 0.5847(7) 0.5661(6) 0.119(6) Uani 0.5 1 d D U P A -1
O38 O 0.2384(5) 0.3357(8) 0.5472(4) 0.132(3) Uani 1 1 d D U . . .
O39A O 0.3263(14) 0.4462(14) 0.5849(12) 0.120(7) Uani 0.539(13) 1 d D U P B 4
O39B O 0.3351(8) 0.4401(13) 0.5808(14) 0.100(7) Uani 0.461(13) 1 d D U P B 3
O40A O 0.3078(12) 0.5704(10) 0.5893(6) 0.117(6) Uani 0.539(13) 1 d D U P B 4
O40B O 0.3593(8) 0.5863(10) 0.5807(6) 0.097(6) Uani 0.461(13) 1 d D U P B 3
N1 N 0.4107(8) 0.2401(10) 0.2089(4) 0.154(5) Uani 1 1 d D U . . .
N2 N 0.3161(5) 0.2358(7) 0.2790(3) 0.099(3) Uani 1 1 d . U . . .
N3 N 0.3160(4) 0.1325(6) 0.3967(3) 0.074(2) Uani 1 1 d . . . . .
N4 N 0.3190(4) 0.0434(7) 0.6025(3) 0.081(3) Uani 1 1 d . . . . .
N5 N 0.3188(5) 0.1794(6) 0.7125(3) 0.080(2) Uani 1 1 d . . . . .
N6 N 0.3169(6) 0.3028(5) 0.8265(4) 0.106(3) Uani 1 1 d . U . . .
N7 N 0.4145(5) 0.3420(11) 0.8900(5) 0.177(5) Uani 1 1 d D U . . .
N8 N 0.4935(8) 0.4194(8) 0.4854(5) 0.108(4) Uani 0.5 1 d D U P A -1
N9A N 0.3198(10) 0.4171(11) 0.4994(7) 0.104(5) Uani 0.539(13) 1 d D U P B 4
N9B N 0.3479(6) 0.4377(12) 0.4916(8) 0.091(5) Uani 0.461(13) 1 d D U P B 3
N10 N 0.3203(6) -0.0245(8) 0.4737(3) 0.093(3) Uani 1 1 d . . . . .
C1 C 0.4152(6) 0.4219(11) 0.9104(6) 0.202(6) Uani 1 1 d D U . . .
H1 H 0.4124 0.4706 0.8914 0.243 Uiso 1 1 calc R U . . .
C2 C 0.4200(7) 0.4309(13) 0.9589(6) 0.223(7) Uani 1 1 d D U . . .
H2 H 0.4204 0.4853 0.9726 0.267 Uiso 1 1 calc R U . . .
C3 C 0.4240(7) 0.3583(15) 0.9867(6) 0.222(7) Uani 1 1 d D U . . .
H3 H 0.4272 0.3649 1.0193 0.266 Uiso 1 1 calc R U . . .
C4 C 0.4235(6) 0.2778(13) 0.9684(6) 0.210(6) Uani 1 1 d D U . . .
H4 H 0.4262 0.2292 0.9874 0.252 Uiso 1 1 calc R U . . .
C5 C 0.4187(3) 0.2721(12) 0.9201(6) 0.184(5) Uani 1 1 d D U . . .
C6 C 0.4184(4) 0.2016(17) 0.9047(8) 0.163(5) Uani 1 1 d . U . . .
C7 C 0.2804(9) 0.2436(7) 0.8376(5) 0.117(4) Uani 1 1 d . U . . .
H7 H 0.2962 0.1901 0.8461 0.141 Uiso 1 1 calc R U . . .
C8 C 0.2205(11) 0.2558(8) 0.8373(6) 0.129(4) Uani 1 1 d . U . . .
H8 H 0.1942 0.2123 0.8477 0.155 Uiso 1 1 calc R U . . .
C9 C 0.1956(11) 0.3336(9) 0.8216(7) 0.137(4) Uani 1 1 d . U . . .
H9 H 0.1531 0.3430 0.8207 0.165 Uiso 1 1 calc R U . . .
C10 C 0.2351(10) 0.3928(8) 0.8080(7) 0.134(4) Uani 1 1 d . U . . .
H10 H 0.2216 0.4457 0.7966 0.161 Uiso 1 1 calc R U . . .
C11 C 0.2941(10) 0.3748(7) 0.8112(6) 0.124(4) Uani 1 1 d . U . . .
C12 C 0.3449(11) 0.4317(10) 0.7933(8) 0.144(4) Uani 1 1 d . U . . .
C13 C 0.2758(6) 0.2380(9) 0.6985(5) 0.097(4) Uani 1 1 d . . . . .
H13 H 0.2903 0.2865 0.6827 0.116 Uiso 1 1 calc R U . . .
C14 C 0.2124(8) 0.2321(14) 0.7054(5) 0.118(5) Uani 1 1 d . . . . .
H14 H 0.1852 0.2745 0.6950 0.141 Uiso 1 1 calc R U . . .
C15 C 0.1939(9) 0.1663(16) 0.7266(9) 0.148(8) Uani 1 1 d . . . . .
H15 H 0.1515 0.1596 0.7311 0.177 Uiso 1 1 calc R U . . .
C16 C 0.2321(9) 0.1039(12) 0.7433(5) 0.116(5) Uani 1 1 d . . . . .
H16 H 0.2165 0.0572 0.7600 0.139 Uiso 1 1 calc R U . . .
C17 C 0.2989(7) 0.1128(8) 0.7341(4) 0.091(3) Uani 1 1 d . . . . .
C18 C 0.3439(7) 0.0523(7) 0.7471(4) 0.094(4) Uani 1 1 d . . . . .
C19 C 0.2747(6) 0.0987(7) 0.5878(4) 0.086(3) Uani 1 1 d . . . . .
H19 H 0.2868 0.1441 0.5685 0.103 Uiso 1 1 calc R U . . .
C20 C 0.2175(6) 0.0929(13) 0.5985(7) 0.121(5) Uani 1 1 d . . . . .
H20 H 0.1889 0.1324 0.5869 0.145 Uiso 1 1 calc R U . . .
C21 C 0.1994(10) 0.028(2) 0.6272(8) 0.158(9) Uani 1 1 d . . . . .
H21 H 0.1581 0.0237 0.6364 0.190 Uiso 1 1 calc R U . . .
C22 C 0.2403(10) -0.0284(12) 0.6421(7) 0.127(6) Uani 1 1 d . . . . .
H22 H 0.2281 -0.0740 0.6613 0.152 Uiso 1 1 calc R U . . .
C23 C 0.3005(6) -0.0196(9) 0.6292(4) 0.090(4) Uani 1 1 d . . . . .
C24 C 0.3507(9) -0.0753(8) 0.6470(5) 0.106(5) Uani 1 1 d . . . . .
C25 C 0.2800(7) 0.0299(13) 0.4821(6) 0.118(4) Uani 1 1 d . U . . .
H25 H 0.2922 0.0865 0.4873 0.142 Uiso 1 1 calc R U . . .
C26 C 0.2140(9) 0.0091(14) 0.4843(7) 0.136(4) Uani 1 1 d . U . . .
H26 H 0.1859 0.0515 0.4933 0.164 Uiso 1 1 calc R U . . .
C27 C 0.1939(10) -0.0669(14) 0.4741(7) 0.143(4) Uani 1 1 d . U . . .
H27 H 0.1520 -0.0814 0.4744 0.172 Uiso 1 1 calc R U . . .
C28 C 0.2379(9) -0.1221(12) 0.4630(6) 0.127(4) Uani 1 1 d . U . . .
H28 H 0.2257 -0.1763 0.4526 0.152 Uiso 1 1 calc R U . . .
C29 C 0.3006(8) -0.1057(8) 0.4657(5) 0.110(4) Uani 1 1 d . U . . .
C30 C 0.3523(9) -0.1664(8) 0.4537(5) 0.108(5) Uani 1 1 d . . . . .
C31 C 0.2737(7) 0.1871(10) 0.4030(4) 0.102(4) Uani 1 1 d . . . . .
H31 H 0.2834 0.2387 0.4179 0.122 Uiso 1 1 calc R U . . .
C32 C 0.2149(9) 0.1735(18) 0.3889(6) 0.147(8) Uani 1 1 d . . . . .
H32 H 0.1854 0.2169 0.3917 0.176 Uiso 1 1 calc R U . . .
C33 C 0.1993(7) 0.0981(18) 0.3711(7) 0.167(10) Uani 1 1 d . . . . .
H33 H 0.1581 0.0870 0.3634 0.200 Uiso 1 1 calc R U . . .
C34 C 0.2418(7) 0.0380(12) 0.3641(5) 0.120(5) Uani 1 1 d . . . . .
H34 H 0.2319 -0.0146 0.3505 0.144 Uiso 1 1 calc R U . . .
C35 C 0.3008(5) 0.0568(8) 0.3780(4) 0.085(3) Uani 1 1 d . . . . .
C36 C 0.3541(7) -0.0064(7) 0.3739(4) 0.089(3) Uani 1 1 d . . . . .
C37 C 0.2760(8) 0.1798(10) 0.2681(4) 0.114(4) Uani 1 1 d . U . . .
H37 H 0.2881 0.1234 0.2622 0.137 Uiso 1 1 calc R U . . .
C38 C 0.2161(9) 0.2016(10) 0.2652(4) 0.126(4) Uani 1 1 d . U . . .
H38 H 0.1869 0.1601 0.2572 0.152 Uiso 1 1 calc R U . . .
C39 C 0.1979(10) 0.2815(11) 0.2735(5) 0.144(4) Uani 1 1 d . U . . .
H39 H 0.1564 0.2971 0.2715 0.172 Uiso 1 1 calc R U . . .
C40 C 0.2415(9) 0.3385(10) 0.2848(6) 0.138(4) Uani 1 1 d . U . . .
H40 H 0.2307 0.3954 0.2909 0.165 Uiso 1 1 calc R U . . .
C41 C 0.3047(7) 0.3121(9) 0.2876(5) 0.118(4) Uani 1 1 d D U . . .
C42 C 0.3575(11) 0.3719(8) 0.2990(8) 0.153(8) Uani 1 1 d D . . . .
C43 C 0.4112(6) 0.3179(11) 0.1874(5) 0.171(5) Uani 1 1 d D U . . .
H43 H 0.4059 0.3673 0.2055 0.205 Uiso 1 1 calc R U . . .
C44 C 0.4192(6) 0.3252(14) 0.1400(5) 0.193(6) Uani 1 1 d D U . . .
H44 H 0.4208 0.3790 0.1256 0.232 Uiso 1 1 calc R U . . .
C45 C 0.4249(6) 0.2515(15) 0.1138(5) 0.194(6) Uani 1 1 d D U . . .
H45 H 0.4304 0.2553 0.0813 0.233 Uiso 1 1 calc R U . . .
C46 C 0.4226(5) 0.1732(14) 0.1347(5) 0.181(6) Uani 1 1 d D U . . .
H46 H 0.4265 0.1236 0.1166 0.217 Uiso 1 1 calc R U . . .
C47 C 0.4145(3) 0.1674(10) 0.1822(4) 0.157(5) Uani 1 1 d D U . . .
C48 C 0.4106(3) 0.0904(14) 0.2124(6) 0.148(4) Uani 1 1 d D U . . .
C49 C 0.4918(10) 0.3986(10) 0.4389(6) 0.113(5) Uani 0.5 1 d D U P A -1
H49 H 0.5034 0.3436 0.4295 0.136 Uiso 0.5 1 calc R U P A -1
C50 C 0.4730(9) 0.4585(11) 0.4046(8) 0.116(6) Uani 0.5 1 d D U P A -1
H50 H 0.4719 0.4446 0.3727 0.139 Uiso 0.5 1 calc R U P A -1
C51 C 0.4565(10) 0.5388(13) 0.4206(8) 0.119(6) Uani 0.5 1 d D U P A -1
H51 H 0.4439 0.5792 0.3984 0.143 Uiso 0.5 1 calc R U P A -1
C52 C 0.4573(8) 0.5628(13) 0.4666(8) 0.114(5) Uani 0.5 1 d D U P A -1
H52 H 0.4459 0.6175 0.4767 0.137 Uiso 0.5 1 calc R U P A -1
C53 C 0.4763(5) 0.4997(9) 0.4969(7) 0.104(5) Uani 0.5 1 d D U P A -1
C54 C 0.4803(6) 0.5142(8) 0.5501(7) 0.103(5) Uani 0.5 1 d D U P A -1
C55 C 0.1737(6) 0.3482(12) 0.5384(6) 0.152(5) Uani 1 1 d D U . . .
H55 H 0.1662 0.3812 0.5095 0.182 Uiso 1 1 calc R U . . .
C56 C 0.1468(11) 0.2642(13) 0.5362(10) 0.220(10) Uani 1 1 d D U . . .
H56A H 0.1367 0.2506 0.5040 0.330 Uiso 1 1 calc R U . . .
H56B H 0.1098 0.2628 0.5550 0.330 Uiso 1 1 calc R U . . .
H56C H 0.1758 0.2227 0.5481 0.330 Uiso 1 1 calc R U . . .
C57 C 0.1483(9) 0.3894(15) 0.5793(9) 0.206(9) Uani 1 1 d D U . . .
H57A H 0.1573 0.3556 0.6068 0.309 Uiso 1 1 calc R U . . .
H57B H 0.1042 0.3947 0.5758 0.309 Uiso 1 1 calc R U . . .
H57C H 0.1663 0.4455 0.5827 0.309 Uiso 1 1 calc R U . . .
C58A C 0.3188(10) 0.4179(13) 0.4503(7) 0.101(5) Uani 0.539(13) 1 d D U P B 4
H58A H 0.3268 0.3651 0.4360 0.121 Uiso 0.539(13) 1 calc R U P B 4
C58B C 0.3527(8) 0.4237(14) 0.4440(8) 0.090(5) Uani 0.461(13) 1 d D U P B 3
H58B H 0.3456 0.3693 0.4314 0.108 Uiso 0.461(13) 1 calc R U P B 3
C59A C 0.3077(11) 0.4853(11) 0.4191(8) 0.108(6) Uani 0.539(13) 1 d D U P B 4
H59A H 0.3084 0.4773 0.3865 0.130 Uiso 0.539(13) 1 calc R U P B 4
C59B C 0.3684(8) 0.4926(12) 0.4146(8) 0.096(6) Uani 0.461(13) 1 d D U P B 3
H59B H 0.3721 0.4860 0.3821 0.116 Uiso 0.461(13) 1 calc R U P B 3
C60A C 0.2956(11) 0.5649(11) 0.4389(7) 0.110(6) Uani 0.539(13) 1 d D U P B 4
H60A H 0.2877 0.6129 0.4202 0.132 Uiso 0.539(13) 1 calc R U P B 4
C60B C 0.3782(9) 0.5714(14) 0.4364(7) 0.102(6) Uani 0.461(13) 1 d D U P B 3
H60B H 0.3887 0.6179 0.4174 0.123 Uiso 0.461(13) 1 calc R U P B 3
C61A C 0.2957(11) 0.5699(12) 0.4883(7) 0.111(6) Uani 0.539(13) 1 d D U P B 4
H61A H 0.2878 0.6224 0.5028 0.133 Uiso 0.539(13) 1 calc R U P B 4
C61B C 0.3734(8) 0.5850(14) 0.4840(7) 0.100(6) Uani 0.461(13) 1 d D U P B 3
H61B H 0.3804 0.6392 0.4969 0.120 Uiso 0.461(13) 1 calc R U P B 3
C62A C 0.3073(11) 0.4990(11) 0.5159(7) 0.112(5) Uani 0.539(13) 1 d D U P B 4
C62B C 0.3577(5) 0.5155(11) 0.5127(7) 0.094(5) Uani 0.461(13) 1 d D U P B 3
C63A C 0.3100(17) 0.5062(12) 0.5662(7) 0.113(5) Uani 0.539(13) 1 d D U P B 4
C63B C 0.3496(6) 0.5132(10) 0.5643(7) 0.099(5) Uani 0.461(13) 1 d D U P B 3
N11 N 0.5000 -0.0875(9) 0.3596(5) 0.099(4) Uani 1 2 d DS TU P . .
H11A H 0.5287 -0.0625 0.3776 0.118 Uiso 0.5 1 calc R U P C .
H11B H 0.4631 -0.0696 0.3697 0.118 Uiso 0.5 1 calc R U P . .
C64 C 0.4563(14) -0.2371(19) 0.3561(11) 0.110(8) Uani 0.5 1 d D U P C -1
H64A H 0.4710 -0.2937 0.3637 0.165 Uiso 0.5 1 calc R U P C -1
H64B H 0.4204 -0.2243 0.3749 0.165 Uiso 0.5 1 calc R U P C -1
H64C H 0.4457 -0.2345 0.3232 0.165 Uiso 0.5 1 calc R U P C -1
C65 C 0.504(2) -0.1759(11) 0.3660(8) 0.105(5) Uani 0.5 1 d D U P C -1
H65A H 0.5144 -0.1843 0.3989 0.126 Uiso 0.5 1 calc R U P C -1
H65B H 0.5394 -0.1944 0.3479 0.126 Uiso 0.5 1 calc R U P C -1
C66 C 0.5084(17) -0.0588(13) 0.3113(6) 0.104(5) Uani 0.5 1 d D U P C -1
H66A H 0.5082 0.0035 0.3115 0.125 Uiso 0.5 1 calc R U P C -1
H66B H 0.5493 -0.0769 0.3012 0.125 Uiso 0.5 1 calc R U P C -1
C67 C 0.4651(13) -0.087(2) 0.2764(8) 0.108(7) Uani 0.5 1 d D U P C -1
H67A H 0.4764 -0.0627 0.2463 0.161 Uiso 0.5 1 calc R U P C -1
H67B H 0.4656 -0.1482 0.2746 0.161 Uiso 0.5 1 calc R U P C -1
H67C H 0.4243 -0.0673 0.2849 0.161 Uiso 0.5 1 calc R U P C -1

loop_
_atom_site_aniso_label
_atom_site_aniso_U_11
_atom_site_aniso_U_22
_atom_site_aniso_U_33
_atom_site_aniso_U_23
_atom_site_aniso_U_13
_atom_site_aniso_U_12
Ti1 0.152(2) 0.0693(11) 0.0542(10) -0.0003(9) 0.0186(12) -0.0038(13)
Ti2 0.0914(12) 0.0655(9) 0.0474(8) 0.0017(7) 0.0061(8) 0.0018(9)
Ti3 0.0771(10) 0.0520(8) 0.0526(8) 0.0024(6) 0.0025(8) -0.0060(7)
Ti4 0.0858(11) 0.0493(7) 0.0552(8) -0.0038(7) -0.0009(8) -0.0106(8)
Ti5 0.0830(11) 0.0562(8) 0.0478(8) -0.0021(7) 0.0031(7) 0.0056(8)
Ti6 0.0836(11) 0.0490(7) 0.0500(8) 0.0017(6) -0.0008(8) 0.0095(7)
Ti7 0.0770(10) 0.0557(8) 0.0458(8) -0.0018(6) -0.0043(7) -0.0010(7)
Ti8 0.1064(15) 0.1076(16) 0.0507(10) 0.0079(10) -0.0122(10) 0.0036(13)
Ti9 0.0937(16) 0.0364(8) 0.0518(11) 0.0010(8) 0.000 0.000
Ti10 0.1071(14) 0.0893(13) 0.0691(11) -0.0112(10) -0.0113(11) 0.0419(12)
O1 0.25(2) 0.081(7) 0.064(7) -0.011(6) 0.000 0.000
O2 0.118(7) 0.095(5) 0.052(4) -0.007(4) 0.006(4) 0.001(5)
O3 0.196(10) 0.132(7) 0.063(5) 0.033(5) 0.011(5) -0.047(7)
O4 0.191(13) 0.247(15) 0.117(9) 0.083(10) 0.008(8) -0.034(12)
O5 0.157(8) 0.066(4) 0.176(9) 0.018(5) 0.070(8) -0.009(5)
O6 0.193(13) 0.117(8) 0.288(17) 0.025(10) 0.081(13) 0.021(9)
O7 0.100(7) 0.076(6) 0.039(4) 0.001(4) 0.000 0.000
O8 0.085(4) 0.069(4) 0.055(3) -0.001(3) 0.008(3) -0.012(3)
O9 0.100(5) 0.056(3) 0.051(3) 0.010(3) 0.006(3) -0.001(3)
O10 0.106(6) 0.079(4) 0.069(4) 0.010(4) 0.018(4) -0.011(4)
O11 0.183(12) 0.094(6) 0.128(8) 0.018(6) 0.049(8) -0.023(7)
O12 0.097(6) 0.052(4) 0.040(4) 0.004(3) 0.000 0.000
O13 0.112(6) 0.065(4) 0.060(4) 0.014(3) 0.009(4) -0.025(4)
O14 0.161(10) 0.124(8) 0.152(10) 0.046(8) 0.015(8) -0.050(8)
O15 0.078(4) 0.068(4) 0.060(4) 0.004(3) -0.003(3) -0.009(3)
O16 0.096(7) 0.053(4) 0.058(5) 0.004(4) 0.000 0.000
O17 0.237(14) 0.074(5) 0.119(7) -0.011(5) -0.019(9) -0.071(7)
O18 0.164(8) 0.032(3) 0.080(5) -0.001(3) -0.002(5) -0.020(4)
O19 0.077(4) 0.059(3) 0.058(3) -0.008(3) -0.009(3) -0.006(3)
O20 0.131(7) 0.084(5) 0.079(5) -0.025(4) -0.017(5) -0.022(5)
O21 0.091(6) 0.036(3) 0.051(4) 0.007(3) 0.000 0.000
O22 0.091(5) 0.077(4) 0.062(4) 0.011(3) 0.002(3) 0.013(4)
O23 0.140(11) 0.124(10) 0.055(6) 0.004(6) 0.000 0.000
O24 0.163(11) 0.225(14) 0.147(11) -0.090(11) -0.033(8) 0.016(10)
O25 0.145(8) 0.195(11) 0.077(5) -0.054(6) -0.015(5) 0.001(7)
O26 0.124(8) 0.092(6) 0.135(9) 0.032(7) -0.018(6) -0.017(6)
O27 0.165(11) 0.058(5) 0.30(2) -0.043(8) -0.063(12) 0.026(6)
O28 0.106(5) 0.059(3) 0.049(3) 0.008(3) 0.002(3) 0.010(3)
O29 0.080(4) 0.065(4) 0.048(3) -0.001(3) 0.001(3) 0.005(3)
O30 0.073(5) 0.042(3) 0.043(4) 0.004(3) 0.000 0.000
O31 0.069(4) 0.088(4) 0.055(3) -0.005(3) -0.002(3) 0.023(3)
O32 0.052(3) 0.039(2) 0.050(3) 0.002(2) -0.002(2) 0.007(2)
O33 0.076(4) 0.055(3) 0.050(3) -0.005(3) -0.004(3) 0.018(3)
O34 0.077(5) 0.044(4) 0.052(5) 0.004(3) 0.000 0.000
O35 0.087(5) 0.095(5) 0.072(4) -0.015(4) -0.006(4) 0.039(4)
O36 0.187(12) 0.044(4) 0.076(6) 0.003(4) -0.023(15) 0.002(14)
O37 0.230(18) 0.029(5) 0.097(10) 0.001(6) -0.027(10) 0.001(8)
O38 0.137(7) 0.153(8) 0.106(6) -0.018(6) -0.015(6) 0.038(7)
O39A 0.209(15) 0.077(11) 0.075(10) -0.017(10) 0.017(12) 0.040(12)
O39B 0.139(12) 0.065(9) 0.096(13) -0.027(9) 0.013(10) 0.074(9)
O40A 0.168(16) 0.092(10) 0.092(10) -0.030(8) 0.020(11) 0.045(11)
O40B 0.146(16) 0.072(9) 0.074(9) -0.017(8) 0.021(10) 0.038(11)
N1 0.181(10) 0.229(12) 0.053(5) 0.028(7) -0.029(6) -0.017(9)
N2 0.092(6) 0.086(5) 0.119(7) 0.016(5) -0.037(5) -0.003(5)
N3 0.068(5) 0.099(6) 0.056(4) -0.002(4) 0.005(4) 0.003(5)
N4 0.072(5) 0.103(6) 0.069(5) -0.022(5) 0.018(4) -0.026(5)
N5 0.090(6) 0.090(6) 0.059(5) -0.015(4) 0.028(4) -0.009(5)
N6 0.171(8) 0.047(4) 0.100(6) -0.009(4) 0.070(6) -0.007(5)
N7 0.258(13) 0.198(12) 0.075(6) -0.034(7) 0.029(8) -0.073(10)
N8 0.181(12) 0.062(6) 0.080(7) 0.029(6) -0.016(11) 0.001(11)
N9A 0.169(13) 0.061(8) 0.083(8) -0.011(7) -0.001(10) 0.036(8)
N9B 0.131(11) 0.053(7) 0.090(9) 0.008(7) 0.014(9) 0.036(8)
N10 0.101(7) 0.121(8) 0.057(5) 0.004(5) -0.018(5) -0.034(7)
C1 0.287(14) 0.216(13) 0.105(9) -0.036(9) 0.029(10) -0.074(12)
C2 0.312(15) 0.234(14) 0.122(10) -0.031(10) 0.018(11) -0.069(13)
C3 0.313(15) 0.236(14) 0.115(10) -0.024(10) 0.015(11) -0.062(13)
C4 0.293(14) 0.225(13) 0.111(9) -0.010(10) 0.017(10) -0.067(12)
C5 0.255(11) 0.204(11) 0.092(7) -0.003(8) 0.017(8) -0.069(10)
C6 0.216(10) 0.180(10) 0.093(8) 0.023(8) 0.011(7) -0.051(9)
C7 0.180(10) 0.054(5) 0.117(7) -0.024(5) 0.054(8) -0.013(6)
C8 0.194(10) 0.062(5) 0.131(8) -0.016(6) 0.053(9) -0.026(7)
C9 0.191(10) 0.078(6) 0.143(8) -0.002(6) 0.058(8) -0.008(7)
C10 0.188(10) 0.065(5) 0.149(8) -0.008(6) 0.065(8) 0.001(7)
C11 0.180(8) 0.053(4) 0.141(7) -0.005(5) 0.064(7) 0.003(6)
C12 0.180(9) 0.072(6) 0.180(9) 0.016(6) 0.058(9) 0.000(7)
C13 0.094(8) 0.105(9) 0.090(8) -0.009(7) 0.026(7) 0.019(7)
C14 0.119(12) 0.166(16) 0.068(8) -0.036(9) 0.001(7) -0.002(12)
C15 0.108(13) 0.162(19) 0.17(2) -0.053(16) 0.038(13) -0.005(14)
C16 0.128(12) 0.137(13) 0.083(8) -0.018(9) 0.035(8) -0.017(11)
C17 0.103(9) 0.092(8) 0.078(7) -0.017(6) 0.032(7) -0.008(7)
C18 0.134(11) 0.073(7) 0.075(7) -0.002(6) 0.041(7) -0.015(8)
C19 0.089(8) 0.078(6) 0.091(8) -0.002(6) -0.022(6) 0.006(6)
C20 0.072(8) 0.166(15) 0.126(12) -0.024(12) 0.014(8) 0.031(9)
C21 0.114(14) 0.23(3) 0.134(16) -0.029(17) 0.030(13) -0.019(17)
C22 0.141(15) 0.121(12) 0.118(12) -0.019(10) 0.061(12) -0.057(11)
C23 0.094(8) 0.113(9) 0.062(6) -0.013(6) 0.020(6) -0.051(8)
C24 0.171(15) 0.073(7) 0.075(7) 0.023(6) 0.042(9) 0.007(9)
C25 0.084(7) 0.149(11) 0.123(9) 0.005(9) 0.010(7) -0.006(8)
C26 0.114(8) 0.157(10) 0.138(9) -0.008(8) 0.005(8) -0.015(8)
C27 0.130(9) 0.155(10) 0.144(9) -0.019(8) 0.006(8) -0.042(8)
C28 0.131(9) 0.124(8) 0.126(8) -0.014(7) -0.005(7) -0.057(7)
C29 0.143(9) 0.085(7) 0.101(7) 0.002(6) -0.008(7) -0.073(7)
C30 0.164(14) 0.069(7) 0.090(8) 0.001(6) -0.010(9) -0.045(9)
C31 0.123(11) 0.113(9) 0.069(7) 0.003(6) -0.010(7) 0.037(9)
C32 0.114(13) 0.25(3) 0.078(9) -0.029(13) -0.001(9) 0.052(15)
C33 0.072(9) 0.29(3) 0.142(15) -0.082(19) -0.019(9) 0.040(14)
C34 0.088(9) 0.172(15) 0.101(10) -0.045(10) -0.033(8) 0.010(10)
C35 0.072(6) 0.091(7) 0.094(8) -0.012(6) -0.022(6) -0.010(6)
C36 0.118(10) 0.070(6) 0.078(7) -0.003(5) 0.012(7) -0.019(7)
C37 0.133(8) 0.095(6) 0.115(7) 0.002(6) -0.054(7) -0.017(7)
C38 0.136(8) 0.103(7) 0.140(8) -0.004(7) -0.058(7) -0.017(7)
C39 0.139(9) 0.107(7) 0.185(10) 0.005(8) -0.051(8) -0.007(8)
C40 0.129(8) 0.093(7) 0.193(10) 0.009(7) -0.043(8) -0.008(7)
C41 0.102(7) 0.088(6) 0.164(9) 0.004(7) -0.041(7) 0.006(6)
C42 0.23(3) 0.049(6) 0.178(19) 0.007(8) -0.033(18) -0.003(10)
C43 0.204(11) 0.240(13) 0.068(6) 0.052(8) -0.033(7) -0.014(10)
C44 0.227(12) 0.257(14) 0.096(8) 0.043(9) -0.030(9) -0.018(11)
C45 0.224(12) 0.257(14) 0.102(9) 0.023(9) -0.028(9) -0.025(12)
C46 0.203(11) 0.253(13) 0.086(8) 0.000(9) -0.038(8) -0.018(11)
C47 0.170(9) 0.234(11) 0.068(6) -0.005(7) -0.042(6) -0.017(9)
C48 0.145(8) 0.214(11) 0.084(6) -0.037(7) -0.044(6) -0.008(8)
C49 0.187(13) 0.065(7) 0.087(8) 0.035(7) -0.019(12) -0.002(11)
C50 0.192(14) 0.069(7) 0.087(9) 0.034(8) -0.026(10) 0.006(10)
C51 0.189(14) 0.069(8) 0.100(10) 0.026(8) -0.022(11) 0.006(10)
C52 0.183(13) 0.059(8) 0.100(9) 0.022(8) -0.015(10) 0.006(9)
C53 0.180(12) 0.049(6) 0.084(7) 0.016(6) -0.018(9) 0.003(8)
C54 0.188(12) 0.040(5) 0.082(7) 0.007(6) -0.020(10) 0.005(9)
C55 0.162(10) 0.166(10) 0.128(9) 0.000(9) -0.030(9) 0.023(10)
C56 0.22(2) 0.222(19) 0.22(2) 0.012(18) -0.062(17) 0.040(18)
C57 0.203(19) 0.209(19) 0.205(19) 0.014(17) 0.011(17) 0.023(18)
C58A 0.166(13) 0.055(7) 0.081(9) 0.004(7) 0.002(10) 0.035(9)
C58B 0.135(12) 0.047(7) 0.087(9) 0.021(8) 0.016(10) 0.036(9)
C59A 0.172(14) 0.059(7) 0.093(9) 0.015(7) 0.007(10) 0.020(9)
C59B 0.138(13) 0.067(8) 0.084(9) 0.027(8) 0.023(10) 0.033(9)
C60A 0.172(14) 0.054(7) 0.105(9) 0.017(8) 0.006(10) 0.022(9)
C60B 0.143(13) 0.072(8) 0.092(10) 0.030(8) 0.028(10) 0.033(9)
C61A 0.172(13) 0.057(7) 0.104(9) 0.000(8) -0.002(10) 0.020(9)
C61B 0.136(12) 0.070(8) 0.093(9) 0.017(8) 0.029(9) 0.042(9)
C62A 0.178(12) 0.067(7) 0.090(8) -0.006(7) 0.003(9) 0.032(8)
C62B 0.124(10) 0.064(7) 0.094(9) 0.003(7) 0.018(8) 0.046(8)
C63A 0.188(13) 0.070(8) 0.081(9) -0.017(8) 0.016(10) 0.050(9)
C63B 0.128(11) 0.070(8) 0.097(10) -0.012(8) 0.012(9) 0.056(9)
N11 0.119(9) 0.099(7) 0.078(7) -0.028(6) 0.000 0.000
C64 0.126(18) 0.111(16) 0.093(15) 0.018(13) -0.009(14) 0.000(15)
C65 0.118(12) 0.105(9) 0.091(9) -0.003(8) 0.001(11) -0.003(11)
C66 0.124(13) 0.106(9) 0.082(8) -0.028(8) 0.002(10) 0.004(10)
C67 0.130(16) 0.121(16) 0.072(12) -0.009(12) 0.000(13) 0.013(15)

loop_
_atom_type_symbol
_atom_type_description
_atom_type_scat_dispersion_real
_atom_type_scat_dispersion_imag
_atom_type_scat_source
C C 0.0181 0.0091 'International Tables Vol C Tables 4.2.6.8 and 6.1.1.4'
H H 0.0000 0.0000 'International Tables Vol C Tables 4.2.6.8 and 6.1.1.4'
N N 0.0311 0.0180 'International Tables Vol C Tables 4.2.6.8 and 6.1.1.4'
O O 0.0492 0.0322 'International Tables Vol C Tables 4.2.6.8 and 6.1.1.4'
Ti Ti 0.2191 1.8069 'International Tables Vol C Tables 4.2.6.8 and 6.1.1.4'

loop_
_geom_angle_atom_site_label_1
_geom_angle_atom_site_label_2
_geom_angle_atom_site_label_3
_geom_angle
_geom_angle_site_symmetry_1
_geom_angle_site_symmetry_3
_geom_angle_publ_flag
O1 Ti1 O3 102.6(5) . . ?
O1 Ti1 O5 89.6(6) . . ?
O1 Ti1 N6 162.7(5) . . ?
O1 Ti1 N7 86.7(5) . . ?
O2 Ti1 O1 103.6(5) . . ?
O2 Ti1 O3 93.9(5) . . ?
O2 Ti1 O5 103.4(6) . . ?
O2 Ti1 N6 90.8(4) . . ?
O2 Ti1 N7 167.0(5) . . ?
O3 Ti1 O5 156.0(5) . . ?
O3 Ti1 N6 85.7(4) . . ?
O3 Ti1 N7 75.9(6) . . ?
O5 Ti1 N6 77.6(4) . . ?
O5 Ti1 N7 84.3(6) . . ?
N7 Ti1 N6 80.5(4) . . ?
O2 Ti2 O8 168.7(4) . . ?
O2 Ti2 O10 90.9(4) . . ?
O2 Ti2 N5 83.0(4) . . ?
O7 Ti2 O2 95.6(4) . . ?
O7 Ti2 O8 95.7(4) . . ?
O7 Ti2 O9 104.2(4) . . ?
O7 Ti2 O10 91.5(4) . . ?
O7 Ti2 N5 163.1(4) . . ?
O8 Ti2 O10 88.5(3) . . ?
O8 Ti2 N5 86.1(3) . . ?
O9 Ti2 O2 98.1(4) . . ?
O9 Ti2 O8 79.4(3) . . ?
O9 Ti2 O10 160.9(4) . . ?
O9 Ti2 N5 92.6(4) . . ?
O10 Ti2 N5 71.8(4) . . ?
O8 Ti3 O13 96.8(3) . . ?
O8 Ti3 O15 168.4(3) . . ?
O8 Ti3 N4 83.4(3) . . ?
O12 Ti3 O8 97.1(3) . . ?
O12 Ti3 O13 89.1(4) . . ?
O12 Ti3 O15 93.3(3) . . ?
O12 Ti3 O32 104.3(3) . . ?
O12 Ti3 N4 162.7(4) . . ?
O13 Ti3 N4 73.7(4) . . ?
O15 Ti3 O13 88.6(3) . . ?
O15 Ti3 N4 88.2(3) . . ?
O32 Ti3 O8 81.4(3) . . ?
O32 Ti3 O13 166.6(3) . . ?
O32 Ti3 O15 91.0(3) . . ?
O32 Ti3 N4 92.9(3) . . ?
O15 Ti4 O16 106.5(4) . . ?
O15 Ti4 O18 104.4(3) . . ?
O15 Ti4 O19 164.9(3) . . ?
O15 Ti4 O29 102.0(3) . . ?
O15 Ti4 N10 91.2(3) . . ?
O16 Ti4 O18 90.3(4) . . ?
O16 Ti4 O19 87.1(3) . . ?
O16 Ti4 O29 100.3(3) . . ?
O16 Ti4 N10 158.7(4) . . ?
O18 Ti4 O19 81.5(3) . . ?
O18 Ti4 N10 73.7(5) . . ?
O29 Ti4 O18 147.3(3) . . ?
O29 Ti4 O19 68.4(2) . . ?
O29 Ti4 N10 86.9(4) . . ?
N10 Ti4 O19 77.0(3) . . ?
O8 Ti5 Ti9 137.7(2) . 4_655 ?
O8 Ti5 O32 76.9(3) . . ?
O8 Ti5 O33 153.7(3) . . ?
O8 Ti5 O34 107.7(3) . . ?
O9 Ti5 Ti9 112.1(2) . 4_655 ?
O9 Ti5 O8 81.4(3) . . ?
O9 Ti5 O32 158.0(3) . . ?
O9 Ti5 O33 124.9(3) . . ?
O9 Ti5 O34 90.7(3) . . ?
O9 Ti5 O35 94.9(3) . . ?
O32 Ti5 Ti9 82.53(16) . 4_655 ?
O32 Ti5 O33 76.8(2) . . ?
O33 Ti5 Ti9 38.12(16) . 4_655 ?
O34 Ti5 Ti9 36.5(2) . 4_655 ?
O34 Ti5 O32 92.5(3) . . ?
O34 Ti5 O33 74.6(3) . . ?
O35 Ti5 Ti9 112.3(3) . 4_655 ?
O35 Ti5 O8 105.9(4) . . ?
O35 Ti5 O32 94.4(3) . . ?
O35 Ti5 O33 75.1(3) . . ?
O35 Ti5 O34 146.5(4) . . ?
O28 Ti6 O30 88.4(3) . . ?
O28 Ti6 O32 164.8(3) . . ?
O28 Ti6 O33 114.5(3) . . ?
O29 Ti6 O28 78.2(3) . . ?
O29 Ti6 O30 103.8(3) . . ?
O29 Ti6 O32 87.0(2) . . ?
O29 Ti6 O33 167.2(3) . . ?
O30 Ti6 O33 76.1(3) . . ?
O31 Ti6 O28 91.2(3) . . ?
O31 Ti6 O29 103.4(3) . . ?
O31 Ti6 O30 152.2(3) . . ?
O31 Ti6 O32 95.6(3) . . ?
O31 Ti6 O33 78.8(3) . . ?
O32 Ti6 O30 91.8(3) . . ?
O32 Ti6 O33 80.3(2) . . ?
O19 Ti7 N3 71.9(3) . . ?
O21 Ti7 O19 90.9(3) . . ?
O21 Ti7 O22 95.5(3) . . ?
O21 Ti7 O29 97.5(3) . . ?
O21 Ti7 N3 160.8(4) . . ?
O22 Ti7 O19 94.0(3) . . ?
O22 Ti7 O29 164.6(3) . . ?
O22 Ti7 N3 77.8(3) . . ?
O28 Ti7 O19 155.5(3) . . ?
O28 Ti7 O21 105.2(4) . . ?
O28 Ti7 O22 102.4(3) . . ?
O28 Ti7 O29 82.0(3) . . ?
O28 Ti7 N3 93.8(4) . . ?
O29 Ti7 O19 77.6(3) . . ?
O29 Ti7 N3 87.2(3) . . ?
O22 Ti8 O23 106.7(5) . . ?
O22 Ti8 O25 99.5(5) . . ?
O22 Ti8 O26 100.3(5) . . ?
O22 Ti8 N1 164.8(5) . . ?
O22 Ti8 N2 90.2(4) . . ?
O23 Ti8 O25 100.2(6) . . ?
O23 Ti8 O26 92.1(6) . . ?
O23 Ti8 N1 86.1(6) . . ?
O23 Ti8 N2 161.3(5) . . ?
O25 Ti8 N1 69.6(6) . . ?
O25 Ti8 N2 84.4(4) . . ?
O26 Ti8 O25 152.6(5) . . ?
O26 Ti8 N1 87.0(6) . . ?
O26 Ti8 N2 76.7(4) . . ?
N2 Ti8 N1 78.5(5) . . ?
Ti9 Ti9 Ti6 0(10) 4_655 4_655 ?
Ti9 Ti9 O30 0(10) 4_655 . ?
Ti9 Ti9 O33 0(10) 4_655 . ?
Ti9 Ti9 O33 0(10) 4_655 4_655 ?
Ti9 Ti9 O34 0(10) 4_655 . ?
Ti9 Ti9 O36 0(10) 4_655 . ?
Ti9 Ti9 N8 0(10) 4_655 . ?
O30 Ti9 Ti6 41.09(5) . 4_655 ?
O30 Ti9 O33 85.53(19) . 4_655 ?
O30 Ti9 O33 85.53(19) . . ?
O30 Ti9 O36 160.2(4) . . ?
O30 Ti9 N8 87.4(4) . . ?
O33 Ti9 Ti6 44.47(18) 4_655 4_655 ?
O33 Ti9 Ti6 125.7(2) . 4_655 ?
O33 Ti9 O33 166.9(4) 4_655 . ?
O33 Ti9 O36 96.8(6) 4_655 . ?
O33 Ti9 O36 94.9(6) . . ?
O33 Ti9 N8 98.2(5) 4_655 . ?
O33 Ti9 N8 90.9(5) . . ?
O34 Ti9 Ti6 92.77(19) . 4_655 ?
O34 Ti9 O30 99.3(3) . . ?
O34 Ti9 O33 86.0(2) . 4_655 ?
O34 Ti9 O33 86.0(2) . . ?
O34 Ti9 O36 100.5(4) . . ?
O34 Ti9 N8 172.4(5) . . ?
O36 Ti9 Ti6 138.2(6) . 4_655 ?
O36 Ti9 N8 72.8(5) . . ?
N8 Ti9 Ti6 94.7(4) . 4_655 ?
O31 Ti10 O33 79.8(3) . . ?
O31 Ti10 O39A 162.4(7) . . ?
O31 Ti10 O39B 157.8(8) . . ?
O31 Ti10 N9A 90.5(5) . . ?
O31 Ti10 N9B 90.8(5) . . ?
O33 Ti10 O39A 91.8(9) . . ?
O33 Ti10 N9B 77.9(3) . . ?
O35 Ti10 O31 102.0(3) . . ?
O35 Ti10 O33 81.8(3) . . ?
O35 Ti10 O38 101.7(5) . . ?
O35 Ti10 O39A 92.0(8) . . ?
O35 Ti10 O39B 92.8(9) . . ?
O35 Ti10 N9A 165.0(7) . . ?
O35 Ti10 N9B 153.7(5) . . ?
O38 Ti10 O31 96.9(4) . . ?
O38 Ti10 O33 175.6(4) . . ?
O38 Ti10 O39A 90.6(9) . . ?
O38 Ti10 O39B 96.2(6) . . ?
O38 Ti10 N9A 84.9(8) . . ?
O38 Ti10 N9B 99.4(5) . . ?
O39B Ti10 O33 86.1(5) . . ?
O39B Ti10 N9B 69.4(10) . . ?
N9A Ti10 O33 92.2(7) . . ?
N9A Ti10 O39A 74.3(9) . . ?
Ti1 O1 Ti1 155.5(8) . 4_655 ?
Ti1 O2 Ti2 168.3(6) . . ?
C6 O3 Ti1 118.3(13) . . ?
C12 O5 Ti1 117.2(10) . . ?
Ti2 O7 Ti2 155.3(6) . 4_655 ?
Ti3 O8 Ti2 158.9(4) . . ?
Ti5 O8 Ti2 95.6(3) . . ?
Ti5 O8 Ti3 101.5(3) . . ?
Ti2 O9 Ti5 103.5(3) . . ?
C18 O10 Ti2 123.9(9) . . ?
Ti3 O12 Ti3 159.2(5) . 4_655 ?
C24 O13 Ti3 123.1(9) . . ?
Ti4 O15 Ti3 141.5(4) . . ?
Ti4 O16 Ti4 152.0(6) 4_655 . ?
C30 O18 Ti4 127.2(10) . . ?
Ti7 O19 Ti4 89.7(2) . . ?
C36 O19 Ti4 120.6(7) . . ?
C36 O19 Ti7 122.6(7) . . ?
Ti7 O21 Ti7 160.3(5) . 4_655 ?
Ti8 O22 Ti7 164.0(5) . . ?
Ti8 O23 Ti8 162.4(8) 4_655 . ?
C48 O25 Ti8 130.9(15) . . ?
C42 O26 Ti8 122.5(9) . . ?
Ti7 O28 Ti6 103.8(3) . . ?
Ti4 O29 Ti6 142.6(4) . . ?
Ti4 O29 Ti7 119.4(3) . . ?
Ti6 O29 Ti7 95.3(3) . . ?
Ti6 O30 Ti6 154.1(4) 4_655 . ?
Ti9 O30 Ti6 101.3(2) . 4_655 ?
Ti9 O30 Ti6 101.3(2) . . ?
Ti9 O30 Ti6 101.3(2) 4_655 . ?
Ti9 O30 Ti6 101.3(2) 4_655 4_655 ?
Ti9 O30 Ti9 0.00(11) 4_655 . ?
Ti6 O31 Ti10 108.6(4) . . ?
Ti3 O32 Ti5 99.6(3) . . ?
Ti3 O32 Ti6 153.4(3) . . ?
Ti6 O32 Ti5 107.0(2) . . ?
Ti6 O33 Ti5 95.8(2) . . ?
Ti9 O33 Ti5 95.0(3) 4_655 . ?
Ti9 O33 Ti5 95.0(3) . . ?
Ti9 O33 Ti6 97.1(3) 4_655 . ?
Ti9 O33 Ti6 97.1(3) . . ?
Ti9 O33 Ti9 0.00(14) 4_655 . ?
Ti9 O33 Ti10 169.1(4) 4_655 . ?
Ti9 O33 Ti10 169.1(4) . . ?
Ti10 O33 Ti5 89.7(3) . . ?
Ti10 O33 Ti6 92.3(3) . . ?
Ti5 O34 Ti5 148.0(4) . 4_655 ?
Ti9 O34 Ti5 104.4(2) . 4_655 ?
Ti9 O34 Ti5 104.4(2) . . ?
Ti9 O34 Ti5 104.4(2) 4_655 4_655 ?
Ti9 O34 Ti5 104.4(2) 4_655 . ?
Ti9 O34 Ti9 0.00(8) 4_655 . ?
Ti10 O35 Ti5 113.1(5) . . ?
C54 O36 Ti9 126.1(11) . . ?
C55 O38 Ti10 171.2(11) . . ?
C63A O39A Ti10 119(3) . . ?
C63B O39B Ti10 131(3) . . ?
C43 N1 Ti8 126.4(9) . . ?
C43 N1 C47 119.6(11) . . ?
C47 N1 Ti8 113.3(9) . . ?
C37 N2 Ti8 126.8(10) . . ?
C41 N2 Ti8 108.2(9) . . ?
C41 N2 C37 124.9(13) . . ?
C31 N3 Ti7 128.2(10) . . ?
C31 N3 C35 118.4(11) . . ?
C35 N3 Ti7 113.1(7) . . ?
C19 N4 Ti3 128.5(8) . . ?
C23 N4 Ti3 114.7(9) . . ?
C23 N4 C19 116.2(10) . . ?
C13 N5 Ti2 128.6(8) . . ?
C17 N5 Ti2 114.2(9) . . ?
C17 N5 C13 117.0(11) . . ?
C7 N6 Ti1 127.3(11) . . ?
C7 N6 C11 118.8(16) . . ?
C11 N6 Ti1 113.1(10) . . ?
C1 N7 Ti1 134.8(12) . . ?
C1 N7 C5 117.0(15) . . ?
C5 N7 Ti1 107.8(11) . . ?
C49 N8 Ti9 127.7(10) . . ?
C53 N8 Ti9 114.0(11) . . ?
C53 N8 C49 116.7(15) . . ?
C58A N9A Ti10 136.1(12) . . ?
C62A N9A Ti10 113.8(14) . . ?
C62A N9A C58A 109.1(17) . . ?
C58B N9B Ti10 124.7(13) . . ?
C62B N9B Ti10 111.2(14) . . ?
C62B N9B C58B 124(2) . . ?
C25 N10 Ti4 127.9(10) . . ?
C25 N10 C29 116.9(14) . . ?
C29 N10 Ti4 114.4(11) . . ?
N7 C1 H1 119.7 . . ?
N7 C1 C2 120.7(16) . . ?
C2 C1 H1 119.7 . . ?
C1 C2 H2 120.4 . . ?
C3 C2 C1 119.2(15) . . ?
C3 C2 H2 120.4 . . ?
C2 C3 H3 118.8 . . ?
C4 C3 C2 122.5(15) . . ?
C4 C3 H3 118.8 . . ?
C3 C4 H4 121.9 . . ?
C3 C4 C5 116.3(15) . . ?
C5 C4 H4 121.9 . . ?
C4 C5 N7 124.4(16) . . ?
C6 C5 N7 120.2(18) . . ?
C6 C5 C4 115.3(19) . . ?
O4 C6 O3 111(2) . . ?
C5 C6 O3 117(2) . . ?
C5 C6 O4 132(2) . . ?
N6 C7 H7 119.6 . . ?
N6 C7 C8 120.8(15) . . ?
C8 C7 H7 119.6 . . ?
C7 C8 H8 119.7 . . ?
C7 C8 C9 120.5(16) . . ?
C9 C8 H8 119.7 . . ?
C8 C9 H9 121.6 . . ?
C10 C9 C8 117(2) . . ?
C10 C9 H9 121.6 . . ?
C9 C10 H10 121.2 . . ?
C11 C10 C9 117.5(17) . . ?
C11 C10 H10 121.2 . . ?
N6 C11 C10 125.2(15) . . ?
N6 C11 C12 110.2(17) . . ?
C10 C11 C12 124.3(15) . . ?
O5 C12 C11 119.4(15) . . ?
O6 C12 O5 118.7(19) . . ?
O6 C12 C11 118(2) . . ?
N5 C13 H13 117.0 . . ?
N5 C13 C14 126.0(15) . . ?
C14 C13 H13 117.0 . . ?
C13 C14 H14 122.1 . . ?
C15 C14 C13 115.8(19) . . ?
C15 C14 H14 122.1 . . ?
C14 C15 H15 118.0 . . ?
C14 C15 C16 124.0(19) . . ?
C16 C15 H15 118.0 . . ?
C15 C16 H16 121.1 . . ?
C15 C16 C17 117.7(16) . . ?
C17 C16 H16 121.1 . . ?
N5 C17 C16 119.3(14) . . ?
N5 C17 C18 115.9(11) . . ?
C18 C17 C16 124.8(13) . . ?
O10 C18 O11 122.7(15) . . ?
O10 C18 C17 113.6(10) . . ?
O11 C18 C17 123.4(14) . . ?
N4 C19 H19 117.7 . . ?
C20 C19 N4 124.5(14) . . ?
C20 C19 H19 117.7 . . ?
C19 C20 H20 120.8 . . ?
C19 C20 C21 118.5(18) . . ?
C21 C20 H20 120.8 . . ?
C20 C21 H21 120.1 . . ?
C22 C21 C20 119.8(18) . . ?
C22 C21 H21 120.1 . . ?
C21 C22 H22 120.4 . . ?
C21 C22 C23 119.2(17) . . ?
C23 C22 H22 120.4 . . ?
N4 C23 C22 121.8(16) . . ?
N4 C23 C24 114.5(11) . . ?
C22 C23 C24 123.5(14) . . ?
O13 C24 C23 113.8(9) . . ?
O14 C24 O13 127.1(17) . . ?
O14 C24 C23 119.1(17) . . ?
N10 C25 H25 118.6 . . ?
N10 C25 C26 122.8(18) . . ?
C26 C25 H25 118.6 . . ?
C25 C26 H26 119.3 . . ?
C27 C26 C25 121(2) . . ?
C27 C26 H26 119.3 . . ?
C26 C27 H27 123.0 . . ?
C26 C27 C28 114.0(19) . . ?
C28 C27 H27 123.0 . . ?
C27 C28 H28 117.5 . . ?
C27 C28 C29 125.0(16) . . ?
C29 C28 H28 117.5 . . ?
N10 C29 C28 119.3(17) . . ?
N10 C29 C30 113.2(13) . . ?
C28 C29 C30 126.8(13) . . ?
O17 C30 O18 128.1(18) . . ?
O17 C30 C29 120.9(16) . . ?
O18 C30 C29 110.4(10) . . ?
N3 C31 H31 118.9 . . ?
N3 C31 C32 122.2(16) . . ?
C32 C31 H31 118.9 . . ?
C31 C32 H32 120.2 . . ?
C33 C32 C31 119.5(19) . . ?
C33 C32 H32 120.2 . . ?
C32 C33 H33 119.7 . . ?
C32 C33 C34 120.5(16) . . ?
C34 C33 H33 119.7 . . ?
C33 C34 H34 121.6 . . ?
C33 C34 C35 116.9(16) . . ?
C35 C34 H34 121.6 . . ?
N3 C35 C34 122.3(13) . . ?
N3 C35 C36 114.6(10) . . ?
C34 C35 C36 123.1(12) . . ?
O19 C36 C35 112.5(9) . . ?
O20 C36 O19 128.9(14) . . ?
O20 C36 C35 118.5(13) . . ?
N2 C37 H37 120.0 . . ?
N2 C37 C38 120.0(15) . . ?
C38 C37 H37 120.0 . . ?
C37 C38 H38 119.5 . . ?
C39 C38 C37 120.9(17) . . ?
C39 C38 H38 119.5 . . ?
C38 C39 H39 121.4 . . ?
C38 C39 C40 117.3(19) . . ?
C40 C39 H39 121.4 . . ?
C39 C40 H40 120.1 . . ?
C39 C40 C41 119.7(16) . . ?
C41 C40 H40 120.1 . . ?
N2 C41 C40 117.1(14) . . ?
N2 C41 C42 119.0(13) . . ?
C40 C41 C42 123.9(15) . . ?
O26 C42 C41 112.8(12) . . ?
O27 C42 O26 129.6(19) . . ?
O27 C42 C41 118(2) . . ?
N1 C43 H43 119.4 . . ?
N1 C43 C44 121.3(14) . . ?
C44 C43 H43 119.4 . . ?
C43 C44 H44 120.8 . . ?
C43 C44 C45 118.3(14) . . ?
C45 C44 H44 120.8 . . ?
C44 C45 H45 119.5 . . ?
C46 C45 C44 120.9(13) . . ?
C46 C45 H45 119.5 . . ?
C45 C46 H46 120.1 . . ?
C45 C46 C47 119.7(13) . . ?
C47 C46 H46 120.1 . . ?
N1 C47 C48 110.5(12) . . ?
C46 C47 N1 120.0(12) . . ?
C46 C47 C48 129.5(15) . . ?
O24 C48 C47 119.1(16) . . ?
O25 C48 O24 129(2) . . ?
O25 C48 C47 111.8(18) . . ?
N8 C49 H49 119.4 . . ?
N8 C49 C50 121.3(17) . . ?
C50 C49 H49 119.4 . . ?
C49 C50 H50 121.6 . . ?
C51 C50 C49 117(2) . . ?
C51 C50 H50 121.6 . . ?
C50 C51 H51 117.9 . . ?
C52 C51 C50 124(2) . . ?
C52 C51 H51 117.9 . . ?
C51 C52 H52 122.9 . . ?
C51 C52 C53 114(2) . . ?
C53 C52 H52 122.9 . . ?
N8 C53 C52 127(2) . . ?
N8 C53 C54 111.1(13) . . ?
C52 C53 C54 122.0(17) . . ?
O36 C54 C53 112.0(13) . . ?
O37 C54 O36 129.0(19) . . ?
O37 C54 C53 119.0(15) . . ?
O38 C55 H55 112.1 . . ?
O38 C55 C57 107.1(10) . . ?
C56 C55 O38 106.2(13) . . ?
C56 C55 H55 112.1 . . ?
C56 C55 C57 106.8(11) . . ?
C57 C55 H55 112.1 . . ?
C55 C56 H56A 109.5 . . ?
C55 C56 H56B 109.5 . . ?
C55 C56 H56C 109.5 . . ?
H56A C56 H56B 109.5 . . ?
H56A C56 H56C 109.5 . . ?
H56B C56 H56C 109.5 . . ?
C55 C57 H57A 109.5 . . ?
C55 C57 H57B 109.5 . . ?
C55 C57 H57C 109.5 . . ?
H57A C57 H57B 109.5 . . ?
H57A C57 H57C 109.5 . . ?
H57B C57 H57C 109.5 . . ?
N9A C58A H58A 115.0 . . ?
N9A C58A C59A 130(2) . . ?
C59A C58A H58A 115.0 . . ?
N9B C58B H58B 120.6 . . ?
N9B C58B C59B 119(2) . . ?
C59B C58B H58B 120.6 . . ?
C58A C59A H59A 121.6 . . ?
C60A C59A C58A 117(2) . . ?
C60A C59A H59A 121.6 . . ?
C58B C59B H59B 121.6 . . ?
C60B C59B C58B 117(2) . . ?
C60B C59B H59B 121.6 . . ?
C59A C60A H60A 121.5 . . ?
C59A C60A C61A 117.0(19) . . ?
C61A C60A H60A 121.5 . . ?
C59B C60B H60B 117.9 . . ?
C61B C60B C59B 124(2) . . ?
C61B C60B H60B 117.9 . . ?
C60A C61A H61A 119.2 . . ?
C62A C61A C60A 121.6(19) . . ?
C62A C61A H61A 119.2 . . ?
C60B C61B H61B 120.9 . . ?
C60B C61B C62B 118(2) . . ?
C62B C61B H61B 120.9 . . ?
N9A C62A C63A 113.6(16) . . ?
C61A C62A N9A 125.5(19) . . ?
C61A C62A C63A 120.8(17) . . ?
N9B C62B C61B 118.0(19) . . ?
N9B C62B C63B 113.2(16) . . ?
C61B C62B C63B 128.7(17) . . ?
O39A C63A O40A 116(3) . . ?
O39A C63A C62A 115(2) . . ?
O40A C63A C62A 127.5(19) . . ?
O39B C63B C62B 115(2) . . ?
O40B C63B O39B 136(3) . . ?
O40B C63B C62B 109.2(16) . . ?
H11A N11 H11B 107.5 . . ?
C65 N11 H11A 108.6 . . ?
C65 N11 H11B 108.6 . . ?
C65 N11 C66 114.8(16) . . ?
C66 N11 H11A 108.6 . . ?
C66 N11 H11B 108.6 . . ?
H64A C64 H64B 109.5 . . ?
H64A C64 H64C 109.5 . . ?
H64B C64 H64C 109.5 . . ?
C65 C64 H64A 109.5 . . ?
C65 C64 H64B 109.5 . . ?
C65 C64 H64C 109.5 . . ?
N11 C65 C64 127(3) . . ?
N11 C65 H65A 105.7 . . ?
N11 C65 H65B 105.7 . . ?
C64 C65 H65A 105.7 . . ?
C64 C65 H65B 105.7 . . ?
H65A C65 H65B 106.1 . . ?
N11 C66 H66A 107.7 . . ?
N11 C66 H66B 107.7 . . ?
H66A C66 H66B 107.1 . . ?
C67 C66 N11 119(2) . . ?
C67 C66 H66A 107.7 . . ?
C67 C66 H66B 107.7 . . ?
C66 C67 H67A 109.5 . . ?
C66 C67 H67B 109.5 . . ?
C66 C67 H67C 109.5 . . ?
H67A C67 H67B 109.5 . . ?
H67A C67 H67C 109.5 . . ?
H67B C67 H67C 109.5 . . ?

loop_
_geom_bond_atom_site_label_1
_geom_bond_atom_site_label_2
_geom_bond_distance
_geom_bond_site_symmetry_2
_geom_bond_publ_flag
Ti1 O1 1.816(4) . ?
Ti1 O2 1.730(8) . ?
Ti1 O3 1.938(10) . ?
Ti1 O5 1.944(10) . ?
Ti1 N6 2.274(14) . ?
Ti1 N7 2.205(13) . ?
Ti2 O2 1.908(8) . ?
Ti2 O7 1.816(3) . ?
Ti2 O8 2.006(7) . ?
Ti2 O9 1.848(6) . ?
Ti2 O10 2.043(8) . ?
Ti2 N5 2.225(10) . ?
Ti3 O8 1.928(7) . ?
Ti3 O12 1.804(2) . ?
Ti3 O13 2.059(7) . ?
Ti3 O15 1.992(7) . ?
Ti3 O32 1.855(5) . ?
Ti3 N4 2.229(9) . ?
Ti4 O15 1.690(7) . ?
Ti4 O16 1.828(3) . ?
Ti4 O18 2.008(6) . ?
Ti4 O19 2.591(7) . ?
Ti4 O29 1.888(7) . ?
Ti4 N10 2.204(12) . ?
Ti5 Ti9 3.063(2) 4_655 ?
Ti5 O8 1.920(7) . ?
Ti5 O9 1.857(7) . ?
Ti5 O32 2.045(6) . ?
Ti5 O33 2.246(7) . ?
Ti5 O34 1.995(3) . ?
Ti5 O35 1.865(8) . ?
Ti6 O28 1.946(7) . ?
Ti6 O29 1.946(7) . ?
Ti6 O30 2.029(2) . ?
Ti6 O31 1.842(7) . ?
Ti6 O32 2.000(6) . ?
Ti6 O33 2.137(6) . ?
Ti7 O19 2.131(6) . ?
Ti7 O21 1.811(2) . ?
Ti7 O22 1.939(7) . ?
Ti7 O28 1.744(7) . ?
Ti7 O29 1.987(6) . ?
Ti7 N3 2.302(9) . ?
Ti8 O22 1.689(8) . ?
Ti8 O23 1.817(3) . ?
Ti8 O25 1.974(13) . ?
Ti8 O26 1.951(12) . ?
Ti8 N1 2.304(11) . ?
Ti8 N2 2.291(11) . ?
Ti9 Ti6 3.027(2) 4_655 ?
Ti9 Ti9 0.000(5) 4_655 ?
Ti9 O30 1.885(8) . ?
Ti9 O33 1.898(6) . ?
Ti9 O33 1.898(6) 4_655 ?
Ti9 O34 1.882(8) . ?
Ti9 O36 2.004(10) . ?
Ti9 N8 2.242(13) . ?
Ti10 O31 1.886(7) . ?
Ti10 O33 2.061(6) . ?
Ti10 O35 1.778(8) . ?
Ti10 O38 1.827(11) . ?
Ti10 O39A 2.14(3) . ?
Ti10 O39B 2.02(3) . ?
Ti10 N9A 2.03(2) . ?
Ti10 N9B 2.49(2) . ?
O1 Ti1 1.816(4) 4_655 ?
O3 C6 1.42(3) . ?
O4 C6 1.29(3) . ?
O5 C12 1.34(3) . ?
O6 C12 1.28(2) . ?
O7 Ti2 1.816(3) 4_655 ?
O10 C18 1.263(16) . ?
O11 C18 1.305(15) . ?
O12 Ti3 1.804(2) 4_655 ?
O13 C24 1.281(19) . ?
O14 C24 1.178(14) . ?
O16 Ti4 1.828(3) 4_655 ?
O17 C30 1.186(14) . ?
O18 C30 1.293(18) . ?
O19 C36 1.262(15) . ?
O20 C36 1.208(13) . ?
O21 Ti7 1.811(2) 4_655 ?
O23 Ti8 1.817(3) 4_655 ?
O24 C48 1.31(2) . ?
O25 C48 1.236(19) . ?
O26 C42 1.28(2) . ?
O27 C42 1.173(18) . ?
O30 Ti6 2.029(2) 4_655 ?
O30 Ti9 1.885(8) 4_655 ?
O33 Ti9 1.898(6) 4_655 ?
O34 Ti5 1.995(3) 4_655 ?
O34 Ti9 1.882(8) 4_655 ?
O36 C54 1.263(16) . ?
O37 C54 1.252(17) . ?
O38 C55 1.462(10) . ?
O39A C63A 1.15(3) . ?
O39B C63B 1.30(2) . ?
O40A C63A 1.220(18) . ?
O40B C63B 1.273(18) . ?
N1 C43 1.382(11) . ?
N1 C47 1.391(11) . ?
N2 C37 1.292(17) . ?
N2 C41 1.262(18) . ?
N3 C31 1.286(16) . ?
N3 C35 1.359(15) . ?
N4 C19 1.380(15) . ?
N4 C23 1.329(15) . ?
N5 C13 1.388(17) . ?
N5 C17 1.304(16) . ?
N6 C7 1.278(18) . ?
N6 C11 1.324(19) . ?
N7 C1 1.399(11) . ?
N7 C5 1.413(11) . ?
N8 C49 1.385(18) . ?
N8 C53 1.371(17) . ?
N9A C58A 1.420(19) . ?
N9A C62A 1.412(18) . ?
N9B C58B 1.40(2) . ?
N9B C62B 1.394(19) . ?
N10 C25 1.26(2) . ?
N10 C29 1.378(15) . ?
C1 H1 0.9500 . ?
C1 C2 1.414(11) . ?
C2 H2 0.9500 . ?
C2 C3 1.408(11) . ?
C3 H3 0.9500 . ?
C3 C4 1.384(11) . ?
C4 H4 0.9500 . ?
C4 C5 1.402(11) . ?
C5 C6 1.20(3) . ?
C7 H7 0.9500 . ?
C7 C8 1.33(3) . ?
C8 H8 0.9500 . ?
C8 C9 1.43(2) . ?
C9 H9 0.9500 . ?
C9 C10 1.34(2) . ?
C10 H10 0.9500 . ?
C10 C11 1.33(3) . ?
C11 C12 1.53(3) . ?
C13 H13 0.9500 . ?
C13 C14 1.41(2) . ?
C14 H14 0.9500 . ?
C14 C15 1.28(3) . ?
C15 H15 0.9500 . ?
C15 C16 1.38(3) . ?
C16 H16 0.9500 . ?
C16 C17 1.50(2) . ?
C17 C18 1.43(2) . ?
C19 H19 0.9500 . ?
C19 C20 1.300(19) . ?
C20 H20 0.9500 . ?
C20 C21 1.38(3) . ?
C21 H21 0.9500 . ?
C21 C22 1.35(3) . ?
C22 H22 0.9500 . ?
C22 C23 1.38(2) . ?
C23 C24 1.51(2) . ?
C25 H25 0.9500 . ?
C25 C26 1.49(2) . ?
C26 H26 0.9500 . ?
C26 C27 1.32(3) . ?
C27 H27 0.9500 . ?
C27 C28 1.35(3) . ?
C28 H28 0.9500 . ?
C28 C29 1.41(2) . ?
C29 C30 1.53(2) . ?
C31 H31 0.9500 . ?
C31 C32 1.37(2) . ?
C32 H32 0.9500 . ?
C32 C33 1.35(3) . ?
C33 H33 0.9500 . ?
C33 C34 1.35(2) . ?
C34 H34 0.9500 . ?
C34 C35 1.391(18) . ?
C35 C36 1.549(19) . ?
C37 H37 0.9500 . ?
C37 C38 1.37(2) . ?
C38 H38 0.9500 . ?
C38 C39 1.35(2) . ?
C39 H39 0.9500 . ?
C39 C40 1.36(2) . ?
C40 H40 0.9500 . ?
C40 C41 1.46(2) . ?
C41 C42 1.537(18) . ?
C43 H43 0.9500 . ?
C43 C44 1.388(11) . ?
C44 H44 0.9500 . ?
C44 C45 1.399(11) . ?
C45 H45 0.9500 . ?
C45 C46 1.383(11) . ?
C46 H46 0.9500 . ?
C46 C47 1.388(10) . ?
C47 C48 1.504(19) . ?
C49 H49 0.9500 . ?
C49 C50 1.433(18) . ?
C50 H50 0.9500 . ?
C50 C51 1.40(2) . ?
C51 H51 0.9500 . ?
C51 C52 1.38(2) . ?
C52 H52 0.9500 . ?
C52 C53 1.392(19) . ?
C53 C54 1.56(3) . ?
C55 H55 1.0000 . ?
C55 C56 1.460(11) . ?
C55 C57 1.462(11) . ?
C56 H56A 0.9800 . ?
C56 H56B 0.9800 . ?
C56 H56C 0.9800 . ?
C57 H57A 0.9800 . ?
C57 H57B 0.9800 . ?
C57 H57C 0.9800 . ?
C58A H58A 0.9500 . ?
C58A C59A 1.420(19) . ?
C58B H58B 0.9500 . ?
C58B C59B 1.43(2) . ?
C59A H59A 0.9500 . ?
C59A C60A 1.413(19) . ?
C59B H59B 0.9500 . ?
C59B C60B 1.42(2) . ?
C60A H60A 0.9500 . ?
C60A C61A 1.43(2) . ?
C60B H60B 0.9500 . ?
C60B C61B 1.40(2) . ?
C61A H61A 0.9500 . ?
C61A C62A 1.403(19) . ?
C61B H61B 0.9500 . ?
C61B C62B 1.42(2) . ?
C62A C63A 1.46(2) . ?
C62B C63B 1.50(2) . ?
N11 H11A 0.9100 . ?
N11 H11B 0.9100 . ?
N11 C65 1.419(18) . ?
N11 C66 1.479(19) . ?
C64 H64A 0.9800 . ?
C64 H64B 0.9800 . ?
C64 H64C 0.9800 . ?
C64 C65 1.45(2) . ?
C65 H65A 0.9900 . ?
C65 H65B 0.9900 . ?
C66 H66A 0.9900 . ?
C66 H66B 0.9900 . ?
C66 C67 1.455(16) . ?
C67 H67A 0.9800 . ?
C67 H67B 0.9800 . ?
C67 H67C 0.9800 . ?

loop_
_geom_torsion_atom_site_label_1
_geom_torsion_atom_site_label_2
_geom_torsion_atom_site_label_3
_geom_torsion_atom_site_label_4
_geom_torsion
_geom_torsion_site_symmetry_1
_geom_torsion_site_symmetry_2
_geom_torsion_site_symmetry_3
_geom_torsion_site_symmetry_4
_geom_torsion_publ_flag
Ti1 O3 C6 O4 -171.6(6) . . . . ?
Ti1 O3 C6 C5 8.4(7) . . . . ?
Ti1 O5 C12 O6 174.9(17) . . . . ?
Ti1 O5 C12 C11 19(2) . . . . ?
Ti1 N6 C7 C8 -174.4(12) . . . . ?
Ti1 N6 C11 C10 173.7(15) . . . . ?
Ti1 N6 C11 C12 -1.0(17) . . . . ?
Ti1 N7 C1 C2 -170.8(7) . . . . ?
Ti1 N7 C5 C4 173.2(5) . . . . ?
Ti1 N7 C5 C6 -6.8(5) . . . . ?
Ti2 O10 C18 O11 -168.6(9) . . . . ?
Ti2 O10 C18 C17 5.5(15) . . . . ?
Ti2 N5 C13 C14 -175.0(10) . . . . ?
Ti2 N5 C17 C16 174.5(9) . . . . ?
Ti2 N5 C17 C18 -5.9(13) . . . . ?
Ti3 O13 C24 O14 177.3(13) . . . . ?
Ti3 O13 C24 C23 0.7(15) . . . . ?
Ti3 N4 C19 C20 -170.4(11) . . . . ?
Ti3 N4 C23 C22 171.1(11) . . . . ?
Ti3 N4 C23 C24 -4.4(12) . . . . ?
Ti4 O18 C30 O17 -170.8(12) . . . . ?
Ti4 O18 C30 C29 0.0(15) . . . . ?
Ti4 O19 C36 O20 -89.1(14) . . . . ?
Ti4 O19 C36 C35 87.8(10) . . . . ?
Ti4 N10 C25 C26 -168.4(13) . . . . ?
Ti4 N10 C29 C28 176.7(11) . . . . ?
Ti4 N10 C29 C30 -11.9(14) . . . . ?
Ti6 Ti9 O30 Ti6 167.1(5) 4_655 . . . ?
Ti6 Ti9 O30 Ti9 0(66) 4_655 . . 4_655 ?
Ti6 Ti9 O33 Ti5 88.9(2) 4_655 . . . ?
Ti6 Ti9 O33 Ti6 -7.5(3) 4_655 . . . ?
Ti6 Ti9 O33 Ti9 0(100) 4_655 . . 4_655 ?
Ti6 Ti9 O33 Ti10 -156.1(19) 4_655 . . . ?
Ti6 Ti9 O34 Ti5 -123.8(3) 4_655 . . . ?
Ti6 Ti9 O34 Ti5 42.1(3) 4_655 . . 4_655 ?
Ti6 Ti9 O34 Ti9 0(100) 4_655 . . 4_655 ?
Ti7 O19 C36 O20 159.1(10) . . . . ?
Ti7 O19 C36 C35 -23.9(13) . . . . ?
Ti7 N3 C31 C32 169.1(12) . . . . ?
Ti7 N3 C35 C34 -172.0(12) . . . . ?
Ti7 N3 C35 C36 8.7(13) . . . . ?
Ti8 O25 C48 O24 160.5(8) . . . . ?
Ti8 O25 C48 C47 -19.5(9) . . . . ?
Ti8 O26 C42 O27 173(2) . . . . ?
Ti8 O26 C42 C41 -9(2) . . . . ?
Ti8 N1 C43 C44 166.1(7) . . . . ?
Ti8 N1 C47 C46 -167.3(5) . . . . ?
Ti8 N1 C47 C48 11.0(11) . . . . ?
Ti8 N2 C37 C38 179.0(8) . . . . ?
Ti8 N2 C41 C40 -179.3(8) . . . . ?
Ti8 N2 C41 C42 2.3(13) . . . . ?
Ti9 Ti5 O9 Ti2 -134.6(2) 4_655 . . . ?
Ti9 Ti5 O35 Ti10 12.7(5) 4_655 . . . ?
Ti9 Ti9 O30 Ti6 0.0(2) 4_655 . . 4_655 ?
Ti9 Ti9 O30 Ti6 0.0(2) 4_655 . . . ?
Ti9 Ti9 O33 Ti5 0.00(3) 4_655 . . . ?
Ti9 Ti9 O33 Ti6 0.00(2) 4_655 . . . ?
Ti9 Ti9 O33 Ti10 0.0(4) 4_655 . . . ?
Ti9 Ti9 O34 Ti5 0.0(2) 4_655 . . 4_655 ?
Ti9 Ti9 O34 Ti5 0.00(17) 4_655 . . . ?
Ti9 O36 C54 O37 163.2(12) . . . . ?
Ti9 O36 C54 C53 -16.8(12) . . . . ?
Ti9 N8 C49 C50 164.7(11) . . . . ?
Ti9 N8 C53 C52 -166.8(9) . . . . ?
Ti9 N8 C53 C54 13.2(9) . . . . ?
Ti10 O39A C63A O40A 173(2) . . . . ?
Ti10 O39A C63A C62A -20(5) . . . . ?
Ti10 O39B C63B O40B 180.0(10) . . . . ?
Ti10 O39B C63B C62B -0.1(10) . . . . ?
Ti10 N9A C58A C59A 168.0(19) . . . . ?
Ti10 N9A C62A C61A -171.0(15) . . . . ?
Ti10 N9A C62A C63A 12(2) . . . . ?
Ti10 N9B C58B C59B 179.9(7) . . . . ?
Ti10 N9B C62B C61B -180.0(7) . . . . ?
Ti10 N9B C62B C63B 0.0(7) . . . . ?
O1 Ti1 O2 Ti2 -6(3) . . . . ?
O2 Ti1 O1 Ti1 -52(2) . . . 4_655 ?
O2 Ti2 O7 Ti2 -89.5(13) . . . 4_655 ?
O2 Ti2 O9 Ti5 -172.3(4) . . . . ?
O3 Ti1 O1 Ti1 45(2) . . . 4_655 ?
O3 Ti1 O2 Ti2 -110(3) . . . . ?
O5 Ti1 O1 Ti1 -156(2) . . . 4_655 ?
O5 Ti1 O2 Ti2 87(3) . . . . ?
O7 Ti2 O9 Ti5 89.7(4) . . . . ?
O8 Ti2 O7 Ti2 90.7(13) . . . 4_655 ?
O8 Ti2 O9 Ti5 -3.5(3) . . . . ?
O8 Ti3 O12 Ti3 -84.4(15) . . . 4_655 ?
O8 Ti3 O32 Ti5 5.6(3) . . . . ?
O8 Ti3 O32 Ti6 -177.4(7) . . . . ?
O8 Ti5 O9 Ti2 3.6(3) . . . . ?
O8 Ti5 O35 Ti10 -148.7(4) . . . . ?
O9 Ti2 O7 Ti2 10.3(14) . . . 4_655 ?
O9 Ti5 O35 Ti10 128.9(4) . . . . ?
O10 Ti2 O7 Ti2 179.4(13) . . . 4_655 ?
O10 Ti2 O9 Ti5 -54.9(12) . . . . ?
O12 Ti3 O32 Ti5 -89.6(3) . . . . ?
O12 Ti3 O32 Ti6 87.5(7) . . . . ?
O13 Ti3 O12 Ti3 178.9(15) . . . 4_655 ?
O13 Ti3 O32 Ti5 88.6(12) . . . . ?
O13 Ti3 O32 Ti6 -94.3(14) . . . . ?
O15 Ti3 O12 Ti3 90.4(15) . . . 4_655 ?
O15 Ti3 O32 Ti5 176.7(3) . . . . ?
O15 Ti3 O32 Ti6 -6.2(7) . . . . ?
O15 Ti4 O16 Ti4 -26.7(12) . . . 4_655 ?
O15 Ti4 O29 Ti6 17.7(7) . . . . ?
O15 Ti4 O29 Ti7 173.5(4) . . . . ?
O16 Ti4 O15 Ti3 85.8(7) . . . . ?
O16 Ti4 O29 Ti6 -91.9(7) . . . . ?
O16 Ti4 O29 Ti7 63.9(5) . . . . ?
O18 Ti4 O15 Ti3 -179.5(6) . . . . ?
O18 Ti4 O16 Ti4 -131.8(11) . . . 4_655 ?
O18 Ti4 O29 Ti6 161.1(6) . . . . ?
O18 Ti4 O29 Ti7 -43.1(8) . . . . ?
O19 Ti4 O15 Ti3 -67.9(14) . . . . ?
O19 Ti4 O16 Ti4 146.7(11) . . . 4_655 ?
O19 Ti4 O29 Ti6 -174.5(7) . . . . ?
O19 Ti4 O29 Ti7 -18.7(3) . . . . ?
O19 Ti7 O21 Ti7 -164.3(14) . . . 4_655 ?
O19 Ti7 O28 Ti6 40.5(9) . . . . ?
O21 Ti7 O28 Ti6 -89.1(4) . . . . ?
O22 Ti7 O21 Ti7 101.6(14) . . . 4_655 ?
O22 Ti7 O28 Ti6 171.6(3) . . . . ?
O22 Ti8 O23 Ti8 15(3) . . . 4_655 ?
O23 Ti8 O22 Ti7 11(2) . . . . ?
O25 Ti8 O22 Ti7 114.4(19) . . . . ?
O25 Ti8 O23 Ti8 -89(3) . . . 4_655 ?
O26 Ti8 O22 Ti7 -84.7(19) . . . . ?
O26 Ti8 O23 Ti8 116(3) . . . 4_655 ?
O28 Ti6 O31 Ti10 -120.5(4) . . . . ?
O28 Ti7 O21 Ti7 -3.0(15) . . . 4_655 ?
O29 Ti4 O15 Ti3 -18.9(7) . . . . ?
O29 Ti4 O16 Ti4 79.3(11) . . . 4_655 ?
O29 Ti6 O31 Ti10 161.4(3) . . . . ?
O29 Ti7 O21 Ti7 -86.7(14) . . . 4_655 ?
O29 Ti7 O28 Ti6 6.6(3) . . . . ?
O30 Ti6 O31 Ti10 -31.6(9) . . . . ?
O30 Ti9 O33 Ti5 98.0(3) . . . . ?
O30 Ti9 O33 Ti6 1.6(3) . . . . ?
O30 Ti9 O33 Ti9 0(100) . . . 4_655 ?
O30 Ti9 O33 Ti10 -147(2) . . . . ?
O30 Ti9 O34 Ti5 82.9(3) . . . 4_655 ?
O30 Ti9 O34 Ti5 -82.9(3) . . . . ?
O30 Ti9 O34 Ti9 0(100) . . . 4_655 ?
O31 Ti10 O35 Ti5 73.4(5) . . . . ?
O32 Ti3 O12 Ti3 -1.5(15) . . . 4_655 ?
O32 Ti5 O9 Ti2 -5.7(10) . . . . ?
O32 Ti5 O35 Ti10 -71.1(4) . . . . ?
O32 Ti6 O31 Ti10 73.2(4) . . . . ?
O33 Ti5 O9 Ti2 -175.8(2) . . . . ?
O33 Ti5 O35 Ti10 4.0(4) . . . . ?
O33 Ti6 O31 Ti10 -5.7(3) . . . . ?
O33 Ti9 O30 Ti6 1.7(3) 4_655 . . 4_655 ?
O33 Ti9 O30 Ti6 -168.7(3) . . . 4_655 ?
O33 Ti9 O30 Ti6 -1.7(3) . . . . ?
O33 Ti9 O30 Ti6 168.7(3) 4_655 . . . ?
O33 Ti9 O30 Ti9 0(100) . . . 4_655 ?
O33 Ti9 O30 Ti9 0(64) 4_655 . . 4_655 ?
O33 Ti9 O33 Ti5 50.8(19) 4_655 . . . ?
O33 Ti9 O33 Ti6 -45.6(19) 4_655 . . . ?
O33 Ti9 O33 Ti9 0(100) 4_655 . . 4_655 ?
O33 Ti9 O33 Ti10 165.8(6) 4_655 . . . ?
O33 Ti9 O34 Ti5 -1.9(3) 4_655 . . 4_655 ?
O33 Ti9 O34 Ti5 167.7(4) . . . 4_655 ?
O33 Ti9 O34 Ti5 1.9(3) . . . . ?
O33 Ti9 O34 Ti5 -167.7(4) 4_655 . . . ?
O33 Ti9 O34 Ti9 0(100) . . . 4_655 ?
O33 Ti9 O34 Ti9 0(84) 4_655 . . 4_655 ?
O33 Ti10 O31 Ti6 5.9(3) . . . . ?
O33 Ti10 O35 Ti5 -4.2(4) . . . . ?
O34 Ti5 O9 Ti2 -104.1(4) . . . . ?
O34 Ti5 O35 Ti10 30.2(9) . . . . ?
O34 Ti9 O30 Ti6 83.5(3) . . . . ?
O34 Ti9 O30 Ti6 -83.5(3) . . . 4_655 ?
O34 Ti9 O30 Ti9 0(100) . . . 4_655 ?
O34 Ti9 O33 Ti5 -1.6(3) . . . . ?
O34 Ti9 O33 Ti6 -98.1(3) . . . . ?
O34 Ti9 O33 Ti9 0(100) . . . 4_655 ?
O34 Ti9 O33 Ti10 113(2) . . . . ?
O35 Ti5 O9 Ti2 109.0(4) . . . . ?
O35 Ti10 O31 Ti6 -73.4(4) . . . . ?
O36 Ti9 O30 Ti6 99.3(17) . . . 4_655 ?
O36 Ti9 O30 Ti6 -93.6(18) . . . . ?
O36 Ti9 O30 Ti9 0(100) . . . 4_655 ?
O36 Ti9 O33 Ti5 -101.9(4) . . . . ?
O36 Ti9 O33 Ti6 161.7(4) . . . . ?
O36 Ti9 O33 Ti9 0(47) . . . 4_655 ?
O36 Ti9 O33 Ti10 13(2) . . . . ?
O36 Ti9 O34 Ti5 -98.1(7) . . . 4_655 ?
O36 Ti9 O34 Ti5 96.1(7) . . . . ?
O36 Ti9 O34 Ti9 0(100) . . . 4_655 ?
O38 Ti10 O31 Ti6 -177.0(5) . . . . ?
O38 Ti10 O35 Ti5 173.2(5) . . . . ?
O39A Ti10 O31 Ti6 69(3) . . . . ?
O39A Ti10 O35 Ti5 -95.8(9) . . . . ?
O39B Ti10 O31 Ti6 57.3(19) . . . . ?
O39B Ti10 O35 Ti5 -89.9(6) . . . . ?
N1 Ti8 O22 Ti7 157.2(19) . . . . ?
N1 Ti8 O23 Ti8 -157(3) . . . 4_655 ?
N1 C43 C44 C45 2.1(10) . . . . ?
N1 C47 C48 O24 -178.1(9) . . . . ?
N1 C47 C48 O25 1.9(9) . . . . ?
N2 Ti8 O22 Ti7 -161.2(19) . . . . ?
N2 Ti8 O23 Ti8 168.5(17) . . . 4_655 ?
N2 C37 C38 C39 0.1(4) . . . . ?
N2 C41 C42 O26 4(2) . . . . ?
N2 C41 C42 O27 -178.5(18) . . . . ?
N3 Ti7 O21 Ti7 170.0(9) . . . 4_655 ?
N3 Ti7 O28 Ti6 93.2(4) . . . . ?
N3 C31 C32 C33 5(3) . . . . ?
N3 C35 C36 O19 8.0(15) . . . . ?
N3 C35 C36 O20 -174.7(11) . . . . ?
N4 Ti3 O12 Ti3 -174.9(9) . . . 4_655 ?
N4 Ti3 O32 Ti5 88.5(3) . . . . ?
N4 Ti3 O32 Ti6 -94.5(7) . . . . ?
N4 C19 C20 C21 1(3) . . . . ?
N4 C23 C24 O13 2.6(16) . . . . ?
N4 C23 C24 O14 -174.3(13) . . . . ?
N5 Ti2 O7 Ti2 -173.9(8) . . . 4_655 ?
N5 Ti2 O9 Ti5 -89.0(4) . . . . ?
N5 C13 C14 C15 0(2) . . . . ?
N5 C17 C18 O10 0.9(16) . . . . ?
N5 C17 C18 O11 174.9(12) . . . . ?
N6 Ti1 O1 Ti1 162.2(11) . . . 4_655 ?
N6 Ti1 O2 Ti2 164(3) . . . . ?
N6 C7 C8 C9 4(3) . . . . ?
N6 C11 C12 O5 -11(3) . . . . ?
N6 C11 C12 O6 -167(2) . . . . ?
N7 Ti1 O1 Ti1 120(2) . . . 4_655 ?
N7 Ti1 O2 Ti2 -148(3) . . . . ?
N7 C1 C2 C3 0.0(3) . . . . ?
N7 C5 C6 O3 0.0(3) . . . . ?
N7 C5 C6 O4 179.99(18) . . . . ?
N8 Ti9 O30 Ti6 100.2(5) . . . 4_655 ?
N8 Ti9 O30 Ti6 -92.8(5) . . . . ?
N8 Ti9 O30 Ti9 0(100) . . . 4_655 ?
N8 Ti9 O33 Ti5 -174.7(4) . . . . ?
N8 Ti9 O33 Ti6 88.9(4) . . . . ?
N8 Ti9 O33 Ti9 0(100) . . . 4_655 ?
N8 Ti9 O33 Ti10 -60(2) . . . . ?
N8 C49 C50 C51 0.0(3) . . . . ?
N8 C53 C54 O36 0.0(2) . . . . ?
N8 C53 C54 O37 179.98(15) . . . . ?
N9A Ti10 O31 Ti6 98.1(7) . . . . ?
N9A Ti10 O35 Ti5 -72(3) . . . . ?
N9A C58A C59A C60A 0.0(4) . . . . ?
N9A C62A C63A O39A 6(4) . . . . ?
N9A C62A C63A O40A 171(3) . . . . ?
N9B Ti10 O31 Ti6 83.4(4) . . . . ?
N9B Ti10 O35 Ti5 -44.0(11) . . . . ?
N9B C58B C59B C60B 0.0(3) . . . . ?
N9B C62B C63B O39B 0.0(2) . . . . ?
N9B C62B C63B O40B 180.00(13) . . . . ?
N10 Ti4 O15 Ti3 -106.1(7) . . . . ?
N10 Ti4 O16 Ti4 -172.1(9) . . . 4_655 ?
N10 Ti4 O29 Ti6 108.3(7) . . . . ?
N10 Ti4 O29 Ti7 -95.9(4) . . . . ?
N10 C25 C26 C27 -5(3) . . . . ?
N10 C29 C30 O17 179.8(13) . . . . ?
N10 C29 C30 O18 8.2(16) . . . . ?
C1 N7 C5 C4 0.0(3) . . . . ?
C1 N7 C5 C6 180.0(2) . . . . ?
C1 C2 C3 C4 0.0(3) . . . . ?
C2 C3 C4 C5 0.0(3) . . . . ?
C3 C4 C5 N7 0.0(3) . . . . ?
C3 C4 C5 C6 -180.0(2) . . . . ?
C4 C5 C6 O3 180.00(17) . . . . ?
C4 C5 C6 O4 0.0(4) . . . . ?
C5 N7 C1 C2 0.0(2) . . . . ?
C7 N6 C11 C10 3(3) . . . . ?
C7 N6 C11 C12 -171.7(14) . . . . ?
C7 C8 C9 C10 -1(3) . . . . ?
C8 C9 C10 C11 -1(3) . . . . ?
C9 C10 C11 N6 0(3) . . . . ?
C9 C10 C11 C12 174.3(17) . . . . ?
C10 C11 C12 O5 174.7(19) . . . . ?
C10 C11 C12 O6 18(3) . . . . ?
C11 N6 C7 C8 -5(2) . . . . ?
C13 N5 C17 C16 -1.2(16) . . . . ?
C13 N5 C17 C18 178.4(11) . . . . ?
C13 C14 C15 C16 2(3) . . . . ?
C14 C15 C16 C17 -3(3) . . . . ?
C15 C16 C17 N5 3(2) . . . . ?
C15 C16 C17 C18 -177.0(14) . . . . ?
C16 C17 C18 O10 -179.5(12) . . . . ?
C16 C17 C18 O11 -5(2) . . . . ?
C17 N5 C13 C14 0.1(19) . . . . ?
C19 N4 C23 C22 -0.9(17) . . . . ?
C19 N4 C23 C24 -176.3(10) . . . . ?
C19 C20 C21 C22 -2(3) . . . . ?
C20 C21 C22 C23 1(3) . . . . ?
C21 C22 C23 N4 0(2) . . . . ?
C21 C22 C23 C24 175.0(17) . . . . ?
C22 C23 C24 O13 -172.7(13) . . . . ?
C22 C23 C24 O14 10(2) . . . . ?
C23 N4 C19 C20 0.2(19) . . . . ?
C25 N10 C29 C28 6(2) . . . . ?
C25 N10 C29 C30 177.5(13) . . . . ?
C25 C26 C27 C28 2(3) . . . . ?
C26 C27 C28 C29 6(3) . . . . ?
C27 C28 C29 N10 -10(3) . . . . ?
C27 C28 C29 C30 179.8(18) . . . . ?
C28 C29 C30 O17 -10(2) . . . . ?
C28 C29 C30 O18 178.8(14) . . . . ?
C29 N10 C25 C26 1(2) . . . . ?
C31 N3 C35 C34 2.2(19) . . . . ?
C31 N3 C35 C36 -177.1(10) . . . . ?
C31 C32 C33 C34 -5(3) . . . . ?
C32 C33 C34 C35 3(3) . . . . ?
C33 C34 C35 N3 -1(3) . . . . ?
C33 C34 C35 C36 177.8(16) . . . . ?
C34 C35 C36 O19 -171.3(13) . . . . ?
C34 C35 C36 O20 6(2) . . . . ?
C35 N3 C31 C32 -4(2) . . . . ?
C37 N2 C41 C40 -0.3(8) . . . . ?
C37 N2 C41 C42 -178.7(14) . . . . ?
C37 C38 C39 C40 -0.1(8) . . . . ?
C38 C39 C40 C41 -0.1(11) . . . . ?
C39 C40 C41 N2 0.3(11) . . . . ?
C39 C40 C41 C42 178.6(15) . . . . ?
C40 C41 C42 O26 -174.7(13) . . . . ?
C40 C41 C42 O27 3(3) . . . . ?
C41 N2 C37 C38 0.1(4) . . . . ?
C43 N1 C47 C46 4.1(19) . . . . ?
C43 N1 C47 C48 -177.6(11) . . . . ?
C43 C44 C45 C46 0.0(2) . . . . ?
C44 C45 C46 C47 0.0(2) . . . . ?
C45 C46 C47 N1 -2.0(9) . . . . ?
C45 C46 C47 C48 -179.99(14) . . . . ?
C46 C47 C48 O24 0.0(2) . . . . ?
C46 C47 C48 O25 180.00(13) . . . . ?
C47 N1 C43 C44 -4.1(19) . . . . ?
C49 N8 C53 C52 0.0(3) . . . . ?
C49 N8 C53 C54 179.99(15) . . . . ?
C49 C50 C51 C52 0.1(3) . . . . ?
C50 C51 C52 C53 0.0(3) . . . . ?
C51 C52 C53 N8 0.0(3) . . . . ?
C51 C52 C53 C54 -179.98(19) . . . . ?
C52 C53 C54 O36 -179.98(18) . . . . ?
C52 C53 C54 O37 0.0(3) . . . . ?
C53 N8 C49 C50 0.0(2) . . . . ?
C58A N9A C62A C61A 0.0(8) . . . . ?
C58A N9A C62A C63A -177(2) . . . . ?
C58A C59A C60A C61A 0.1(8) . . . . ?
C58B N9B C62B C61B 0.0(2) . . . . ?
C58B N9B C62B C63B 180.00(14) . . . . ?
C58B C59B C60B C61B 0.0(3) . . . . ?
C59A C60A C61A C62A -0.1(11) . . . . ?
C59B C60B C61B C62B 0.0(3) . . . . ?
C60A C61A C62A N9A 0.1(12) . . . . ?
C60A C61A C62A C63A 177(3) . . . . ?
C60B C61B C62B N9B 0.0(3) . . . . ?
C60B C61B C62B C63B -179.98(19) . . . . ?
C61A C62A C63A O39A -172(3) . . . . ?
C61A C62A C63A O40A -6(5) . . . . ?
C61B C62B C63B O39B 180.00(18) . . . . ?
C61B C62B C63B O40B 0.0(3) . . . . ?
C62A N9A C58A C59A 0.0(3) . . . . ?
C62B N9B C58B C59B 0.0(2) . . . . ?
C65 N11 C66 C67 62(4) . . . . ?
C66 N11 C65 C64 -79(4) . . . . ?

loop_
_twin_individual_id
_twin_individual_mass_fraction_refined
1 0.672(14)
2 0.328(14)

loop_
_smtbx_masks_void_nr
_smtbx_masks_void_average_x
_smtbx_masks_void_average_y
_smtbx_masks_void_average_z
_smtbx_masks_void_volume
_smtbx_masks_void_count_electrons
_smtbx_masks_void_content
1 -0.501 -0.785 0.501 3379.2 565.5 '26 CH3CN'
